data_1544242
loop_
_publ_author_name
'Maeda, Hajime'
'Takenaka, Hiroki'
'Mizuno, Kazuhiko'

_publ_section_title
;
 Intermolecular hydrogen bonding controlled stereoselective
 photocycloaddition of vinyl ethers to 1-cyanonaphthalenes.
;
_journal_issue 11
_journal_name_full
'Photochemical &amp; photobiological sciences : Official journal of the European Photochemistry Association and the European Society for Photobiology'
_journal_page_first 1385
_journal_page_last 1392
_journal_paper_doi 10.1039/c6pp00281a
_journal_volume 15
_journal_year 2016
_chemical_absolute_configuration 'CHOOSE rm ad rmad syn or unk'
_chemical_formula_moiety 'C16 H17 N O2'
_chemical_formula_sum 'C16 H17 N O2'
_chemical_formula_weight 255.32
_space_group_crystal_system triclinic
_space_group_IT_number 1
_space_group_name_Hall 'P 1'
_space_group_name_H-M_alt 'P 1'
_symmetry_space_group_name_Hall 'P 1'
_symmetry_space_group_name_H-M 'P 1'
_atom_sites_solution_hydrogens geom
_atom_sites_solution_primary direct
_atom_sites_solution_secondary difmap
_audit_update_record
;
2016-08-01 deposited with the CCDC.
2016-10-03 downloaded from the CCDC.
;
_cell_angle_alpha 90.22(3)
_cell_angle_beta 90.11(3)
_cell_angle_gamma 90.19(2)
_cell_formula_units_Z 4
_cell_length_a 8.164(5)
_cell_length_b 8.507(5)
_cell_length_c 19.437(9)
_cell_measurement_reflns_used 5123
_cell_measurement_temperature 296
_cell_measurement_theta_max 27.20
_cell_measurement_theta_min 3.61
_cell_volume 1349.9(13)
_computing_cell_refinement 'RAPID AUTO'
_computing_data_collection 'RAPID AUTO (Rigaku, ????)'
_computing_data_reduction 'RAPID AUTO'
_computing_molecular_graphics 'CrystalStructure 4.1'
_computing_publication_material 'CrystalStructure 4.1 (Rigaku, 2014)'
_computing_structure_refinement 'SHELXL2013 (Sheldrick, 2008)'
_computing_structure_solution 'SIR92 (Altomare, et al., 1994)'
_diffrn_ambient_temperature 296
_diffrn_detector_area_resol_mean 10.000
_diffrn_measured_fraction_theta_full 0.994
_diffrn_measured_fraction_theta_max 0.990
_diffrn_measurement_device_type 'Rigaku R-AXIS RAPID'
_diffrn_measurement_method \w
_diffrn_radiation_type 'Mo K\a'
_diffrn_radiation_wavelength 0.71075
_diffrn_reflns_av_R_equivalents 0.0983
_diffrn_reflns_Laue_measured_fraction_full 0.994
_diffrn_reflns_Laue_measured_fraction_max 0.990
_diffrn_reflns_limit_h_max 10
_diffrn_reflns_limit_h_min -10
_diffrn_reflns_limit_k_max 11
_diffrn_reflns_limit_k_min -11
_diffrn_reflns_limit_l_max 24
_diffrn_reflns_limit_l_min -25
_diffrn_reflns_number 12679
_diffrn_reflns_point_group_measured_fraction_full 0.812
_diffrn_reflns_point_group_measured_fraction_max 0.790
_diffrn_reflns_theta_full 25.242
_diffrn_reflns_theta_max 27.482
_diffrn_reflns_theta_min 3.144
_diffrn_standards_number 0
_exptl_absorpt_coefficient_mu 0.083
_exptl_absorpt_correction_T_max 0.960
_exptl_absorpt_correction_T_min 0.960
_exptl_absorpt_correction_type multi-scan
_exptl_absorpt_process_details 'ABSCOR (Rigaku, 1995)'
_exptl_crystal_colour colorless
_exptl_crystal_density_diffrn 1.256
_exptl_crystal_density_method 'not measured'
_exptl_crystal_description prism
_exptl_crystal_F_000 544.00
_exptl_crystal_size_max 0.500
_exptl_crystal_size_mid 0.500
_exptl_crystal_size_min 0.500
_refine_diff_density_max 0.90
_refine_diff_density_min -0.51
_refine_ls_abs_structure_details
;
 Flack x determined using 1837 quotients [(I+)-(I-)]/[(I+)+(I-)]
 (Parsons and Flack (2004), Acta Cryst. A60, s61).
;
_refine_ls_abs_structure_Flack 1.7(10)
_refine_ls_extinction_method none
_refine_ls_goodness_of_fit_ref 2.467
_refine_ls_hydrogen_treatment constr
_refine_ls_number_parameters 685
_refine_ls_number_reflns 9791
_refine_ls_number_restraints 3
_refine_ls_R_factor_all 0.1888
_refine_ls_R_factor_gt 0.1534
_refine_ls_shift/su_max 0.016
_refine_ls_structure_factor_coef Fsqd
_refine_ls_weighting_details 'w = 1/[\s^2^(Fo^2^)+(0.1000P)^2^+0.0000P] where P=(Fo^2^+2Fc^2^)/3'
_refine_ls_weighting_scheme calc
_refine_ls_wR_factor_gt 0.3799
_refine_ls_wR_factor_ref 0.3958
_reflns_number_gt 6130
_reflns_number_total 9791
_reflns_threshold_expression F^2^>2.0\s(F^2^)
_cod_data_source_file c6pp00281a2.cif
_cod_data_source_block take002___________________
_cod_depositor_comments 'Adding full bibliography for 1544242.cif.'
_cod_original_cell_volume 1349.9(14)
_cod_database_code 1544242
_shelxl_res_file
;
TITL take002
CELL  0.71075 8.16410 8.50690 19.43670 90.22100 90.11100 90.19300
ZERR  4 0.00540 0.00510 0.00910 0.02500 0.02600 0.02300
LATT -1
SFAC C H N O
UNIT 64 68 4 8
L.S. 20
FMAP 2
PLAN -23
WPDB -2
HTAB
BOND $H
CONF
LIST 4
TEMP 23.0
ACTA
SIZE 0.500 0.500 0.500
WGHT    0.100000
FVAR       0.74560
O1    4    1.450265    0.593571   -0.501676    11.00000    0.06090    0.07850 =
         0.07046    0.01953   -0.00350   -0.01239
O2    4    0.151735    0.665088   -1.001756    11.00000    0.06678    0.06246 =
         0.07293    0.00790   -0.00662   -0.00372
O3    4    1.305843    0.697406   -1.132370    11.00000    0.07983    0.08332 =
         0.08166    0.00088   -0.02940    0.00320
O4    4    0.791974    0.197993   -0.463581    11.00000    0.08255    0.08742 =
         0.08108    0.01665   -0.02353   -0.01025
O5    4    0.291073    0.563299   -0.633629    11.00000    0.08207    0.08560 =
         0.09315    0.01967    0.02567    0.00681
O6    4    0.948104    0.166321   -0.594748    11.00000    0.07680    0.06632 =
         0.07129    0.00931   -0.00842    0.00695
O7    4    0.809330    1.063446   -0.963053    11.00000    0.08001    0.08070 =
         0.08189    0.00122    0.01823   -0.00860
O17   4    0.650620    1.093806   -1.093564    11.00000    0.08124    0.06344 =
         0.06645    0.00450    0.00508    0.00633
N9    3    1.549719    0.418120   -0.288535    11.00000    0.07474    0.10324 =
         0.09026    0.02727   -0.01960   -0.01423
N11   3    0.547205    0.913673   -1.308210    11.00000    0.06564    0.10817 =
         0.07940   -0.01207   -0.01432    0.00361
N41   3    1.049801    0.347754   -0.807317    11.00000    0.09136    0.10675 =
         0.07658    0.00513    0.03264    0.01257
N77   3    0.049116    0.845460   -0.787721    11.00000    0.07742    0.09785 =
         0.07938   -0.00615    0.00819   -0.00119
C8    1    0.883666    1.145269   -1.221201    11.00000    0.09465    0.06891 =
         0.05776    0.00485   -0.01530    0.00348
AFIX  43
H8    2    0.783520    1.195937   -1.225876    11.00000   -1.20000
AFIX   0
C10   1    0.561468    0.521076   -0.683520    11.00000    0.05805    0.06712 =
         0.04628    0.00971   -0.00131   -0.00329
C12   1    0.221440    0.856347   -0.901701    11.00000    0.05325    0.07980 =
         0.06940    0.00510   -0.00585   -0.00699
C13   1    1.383017    0.403495   -0.402241    11.00000    0.07016    0.06376 =
         0.07615   -0.00490    0.00636   -0.00462
C14   1    1.040683    0.910791   -1.196443    11.00000    0.05987    0.07343 =
         0.03069    0.00656    0.00086   -0.00604
C15   1    0.577282    1.362915   -1.080515    11.00000    0.15300    0.04816 =
         0.10771    0.01088    0.02291    0.01521
AFIX  33
H15A  2    0.497847    1.440908   -1.092830    11.00000   -1.20000
H15B  2    0.580496    1.352286   -1.031378    11.00000   -1.20000
H15C  2    0.683257    1.394485   -1.096847    11.00000   -1.20000
AFIX   0
C16   1    0.033408    0.548212   -0.982517    11.00000    0.08857    0.05104 =
         0.08641    0.01597    0.00119   -0.00921
AFIX  23
H16A  2   -0.074857    0.579610   -0.997703    11.00000   -1.20000
H16B  2    0.031497    0.537194   -0.932871    11.00000   -1.20000
AFIX   0
C18   1    0.699848    0.599116   -0.672500    11.00000    0.06508    0.05217 =
         0.06265    0.00313    0.00163   -0.00103
AFIX  43
H18   2    0.695193    0.708332   -0.672134    11.00000   -1.20000
AFIX   0
C19   1    0.879426    0.356687   -0.695027    11.00000    0.06744    0.06491 =
         0.05189   -0.00153    0.00095    0.00064
C20   1    0.536229    0.850407   -0.897494    11.00000    0.05973    0.05606 =
         0.04325    0.00015   -0.00230    0.00556
C21   1    1.064468    0.410897   -0.399322    11.00000    0.06348    0.07433 =
         0.03945   -0.00130    0.00247   -0.00645
C22   1    0.543041    1.018653   -0.911869    11.00000    0.05505    0.07627 =
         0.05418    0.00072    0.00384    0.00259
C23   1    0.722938    0.269394   -0.703131    11.00000    0.07625    0.06519 =
         0.05283   -0.00063    0.00974    0.00439
C24   1    0.122543    0.812261   -0.972177    11.00000    0.06356    0.05974 =
         0.07969    0.01122   -0.00248    0.00047
AFIX  13
H24   2    0.004819    0.830568   -0.966749    11.00000   -1.20000
AFIX   0
C25   1    0.723762    0.110358   -0.719587    11.00000    0.11353    0.05208 =
         0.07052    0.01403    0.01472    0.01203
AFIX  43
H25   2    0.822228    0.055828   -0.721211    11.00000   -1.20000
AFIX   0
C26   1    1.023433    1.231364   -1.232615    11.00000    0.11219    0.06690 =
         0.04538    0.01266   -0.01200   -0.01225
AFIX  43
H26   2    1.017943    1.338229   -1.242225    11.00000   -1.20000
AFIX   0
C27   1    0.722354    0.904753   -1.193386    11.00000    0.06833    0.06620 =
         0.05343    0.01378   -0.00307   -0.00302
C28   1    1.214862    0.490768   -0.391256    11.00000    0.07368    0.05747 =
         0.04661    0.01001   -0.01497   -0.00181
C29   1    0.386098    0.770267   -0.892142    11.00000    0.07378    0.07032 =
         0.04451    0.00431    0.00644    0.00166
C30   1    0.561667    0.348832   -0.697993    11.00000    0.06501    0.05343 =
         0.04299    0.00230    0.00577    0.00590
C31   1    0.426226    0.263906   -0.707936    11.00000    0.06637    0.08840 =
         0.07889    0.00843   -0.01098   -0.01132
AFIX  43
H31   2    0.324423    0.310983   -0.702424    11.00000   -1.20000
AFIX   0
C32   1    0.533354    1.216851   -1.110766    11.00000    0.08247    0.08244 =
         0.07540    0.03465   -0.00463    0.01555
AFIX  23
H32A  2    0.528247    1.228425   -1.160351    11.00000   -1.20000
H32B  2    0.425400    1.186190   -1.094827    11.00000   -1.20000
AFIX   0
C33   1    1.199203    0.161959   -0.422372    11.00000    0.05567    0.05661 =
         0.11398    0.00775   -0.01512   -0.00664
AFIX  43
H33   2    1.195297    0.052761   -0.420790    11.00000   -1.20000
AFIX   0
C34   1    1.061513    0.238504   -0.411654    11.00000    0.06272    0.06031 =
         0.05458    0.01357   -0.00393    0.00057
C35   1    1.200309    0.658643   -1.184321    11.00000    0.06067    0.06530 =
         0.08391   -0.00007   -0.01280    0.00859
AFIX  23
H35A  2    1.182001    0.545976   -1.182968    11.00000   -1.20000
H35B  2    1.253516    0.682046   -1.227686    11.00000   -1.20000
AFIX   0
C36   1    0.882016    0.992734   -1.203734    11.00000    0.07145    0.05629 =
         0.06355   -0.00017   -0.01482    0.00090
C37   1    0.902742    0.660960   -1.172453    11.00000    0.05887    0.05948 =
         0.05961    0.00298   -0.00613   -0.00456
AFIX  43
H37   2    0.907967    0.551873   -1.170533    11.00000   -1.20000
AFIX   0
C38   1    0.243328    1.026110   -0.934581    11.00000    0.08814    0.06355 =
         0.06917   -0.01403   -0.01116    0.03718
AFIX  13
H38   2    0.154051    1.095524   -0.920208    11.00000   -1.20000
AFIX   0
C39   1    0.402150    1.101852   -0.922634    11.00000    0.07326    0.05315 =
         0.08215    0.00781    0.01384    0.01132
AFIX  43
H39   2    0.407560    1.211070   -0.922347    11.00000   -1.20000
AFIX   0
C42   1    1.061464    0.042064   -0.611436    11.00000    0.08401    0.05561 =
         0.09098   -0.00715    0.00927    0.00372
AFIX  23
H42A  2    1.065976    0.031958   -0.661122    11.00000   -1.20000
H42B  2    1.169584    0.073899   -0.595858    11.00000   -1.20000
AFIX   0
C43   1    0.903828    0.157272   -0.409492    11.00000    0.07149    0.07577 =
         0.08288    0.02440   -0.01066   -0.00917
AFIX  23
H43A  2    0.923351    0.044937   -0.411504    11.00000   -1.20000
H43B  2    0.852181    0.179924   -0.365675    11.00000   -1.20000
AFIX   0
C44   1    1.078070    0.734848   -0.364942    11.00000    0.12311    0.05937 =
         0.05085    0.00037   -0.00315   -0.00419
AFIX  43
H44   2    1.082334    0.841775   -0.354926    11.00000   -1.20000
AFIX   0
C45   1    0.925005    0.496974   -0.388702    11.00000    0.07062    0.06647 =
         0.05566    0.00802   -0.00208    0.00717
AFIX  43
H45   2    0.823712    0.448843   -0.395307    11.00000   -1.20000
AFIX   0
C46   1    0.674791    0.601734   -0.870482    11.00000    0.11495    0.07716 =
         0.06228    0.01813   -0.00016    0.02247
AFIX  43
H46   2    0.771739    0.547005   -0.863368    11.00000   -1.20000
AFIX   0
C47   1    0.406433    0.605296   -0.683896    11.00000    0.07610    0.06589 =
         0.07568    0.00447    0.01530    0.02072
AFIX  23
H47A  2    0.429987    0.716565   -0.678756    11.00000   -1.20000
H47B  2    0.356106    0.590606   -0.728720    11.00000   -1.20000
AFIX   0
C48   1    1.170800    1.156101   -1.229499    11.00000    0.08419    0.09459 =
         0.08923    0.02801   -0.01624   -0.03562
AFIX  43
H48   2    1.266823    1.208538   -1.241257    11.00000   -1.20000
AFIX   0
C49   1    0.574435    0.031287   -0.733897    11.00000    0.10276    0.06687 =
         0.05051    0.00460   -0.00227   -0.00324
AFIX  43
H49   2    0.577239   -0.072866   -0.748552    11.00000   -1.20000
AFIX   0
C50   1    0.623146    0.945980   -1.124631    11.00000    0.08200    0.05777 =
         0.08039    0.01443   -0.01474   -0.00972
AFIX  13
H50   2    0.505746    0.925667   -1.130625    11.00000   -1.20000
AFIX   0
C51   1    1.560970    0.713441   -0.481704    11.00000    0.08475    0.06497 =
         0.07408   -0.00748   -0.00397   -0.00353
AFIX  23
H51A  2    1.671957    0.680909   -0.492161    11.00000   -1.20000
H51B  2    1.553401    0.730314   -0.432430    11.00000   -1.20000
AFIX   0
C52   1    0.521246    0.526480   -0.864938    11.00000    0.11375    0.04562 =
         0.05884    0.00418    0.00628    0.01411
AFIX  43
H52   2    0.514516    0.420423   -0.853823    11.00000   -1.20000
AFIX   0
C53   1    1.477088    0.411388   -0.338627    11.00000    0.06252    0.07844 =
         0.07425    0.01398   -0.02018   -0.00676
C54   1    0.624437    0.909885   -1.257145    11.00000    0.07138    0.06746 =
         0.07009   -0.00589   -0.00807    0.00165
C55   1    0.743853    0.733864   -1.162396    11.00000    0.08151    0.05476 =
         0.07753   -0.00550    0.01699   -0.01680
AFIX  13
H55   2    0.654903    0.663811   -1.177214    11.00000   -1.20000
AFIX   0
C56   1    0.385308    0.610408   -0.875958    11.00000    0.10915    0.05454 =
         0.05786    0.00534    0.00908   -0.02426
AFIX  43
H56   2    0.284708    0.559412   -0.872651    11.00000   -1.20000
AFIX   0
C57   1    0.434816    0.099871   -0.727143    11.00000    0.08932    0.08744 =
         0.06190   -0.00773    0.00295   -0.02680
AFIX  43
H57   2    0.338748    0.043283   -0.734697    11.00000   -1.20000
AFIX   0
C58   1    0.929993    0.653404   -0.368442    11.00000    0.07909    0.10239 =
         0.05559   -0.02121   -0.00171    0.03344
AFIX  43
H58   2    0.833230    0.704578   -0.357047    11.00000   -1.20000
AFIX   0
C59   1    1.218870    0.648376   -0.377155    11.00000    0.09612    0.06541 =
         0.05165    0.00584   -0.01284   -0.01372
AFIX  43
H59   2    1.319717    0.699457   -0.375700    11.00000   -1.20000
AFIX   0
C60   1    0.125892    0.847033   -0.838664    11.00000    0.06547    0.07824 =
         0.07029    0.00902   -0.00290    0.00474
C61   1    1.038268    0.737324   -1.183955    11.00000    0.05637    0.06171 =
         0.05333   -0.00380    0.00052   -0.00474
C62   1    0.204861    0.951139   -1.006420    11.00000    0.08625    0.08350 =
         0.06844    0.02339   -0.02435   -0.01379
AFIX  23
H62A  2    0.130991    1.013483   -1.034260    11.00000   -1.20000
H62B  2    0.302043    0.923076   -1.032274    11.00000   -1.20000
AFIX   0
C63   1    0.857714    0.526796   -0.660991    11.00000    0.06767    0.06729 =
         0.07801    0.02016   -0.02397   -0.02459
AFIX  13
H63   2    0.946467    0.597355   -0.675171    11.00000   -1.20000
AFIX   0
C64   1    0.698041    1.104007   -0.908549    11.00000    0.08956    0.06135 =
         0.11408    0.00740   -0.00633   -0.01468
AFIX  23
H64A  2    0.676022    1.215883   -0.910485    11.00000   -1.20000
H64B  2    0.750261    1.082601   -0.864721    11.00000   -1.20000
AFIX   0
C65   1    1.354854    0.234123   -0.436310    11.00000    0.08669    0.05664 =
         0.10176    0.03147    0.03606    0.02764
AFIX  13
H65   2    1.442983    0.163359   -0.422042    11.00000   -1.20000
AFIX   0
C66   1    1.475566    0.445485   -0.471370    11.00000    0.06544    0.07353 =
         0.06753    0.00425   -0.01098    0.00526
AFIX  13
H66   2    1.593234    0.426945   -0.465753    11.00000   -1.20000
AFIX   0
C67   1    0.676155    0.761660   -0.887065    11.00000    0.06803    0.07989 =
         0.06014   -0.00103   -0.00971    0.01361
AFIX  43
H67   2    0.777164    0.811493   -0.891356    11.00000   -1.20000
AFIX   0
C68   1    0.708105    0.806805   -1.088128    11.00000    0.08069    0.07035 =
         0.08430    0.02256   -0.00090   -0.00742
AFIX  23
H68A  2    0.635041    0.743681   -1.060166    11.00000   -1.20000
H68B  2    0.805924    0.836240   -1.062700    11.00000   -1.20000
AFIX   0
C69   1    1.175478    0.997119   -1.208124    11.00000    0.07460    0.07515 =
         0.05939   -0.00091   -0.00855   -0.01850
AFIX  43
H69   2    1.277157    0.950268   -1.201878    11.00000   -1.20000
AFIX   0
C70   1    0.976977    0.312267   -0.623798    11.00000    0.06866    0.06533 =
         0.06128   -0.00257    0.00778    0.00399
AFIX  13
H70   2    1.094858    0.330602   -0.629041    11.00000   -1.20000
AFIX   0
C71   1    0.897513    0.450068   -0.589277    11.00000    0.08200    0.07779 =
         0.09119    0.00591   -0.01142   -0.00843
AFIX  23
H71A  2    0.972571    0.511989   -0.561400    11.00000   -1.20000
H71B  2    0.800601    0.422189   -0.563172    11.00000   -1.20000
AFIX   0
C72   1    1.027990   -0.102537   -0.584623    11.00000    0.19154    0.05182 =
         0.13963   -0.00226   -0.03239    0.00226
AFIX  33
H72A  2    1.110680   -0.175613   -0.598917    11.00000   -1.20000
H72B  2    1.026838   -0.095820   -0.535312    11.00000   -1.20000
H72C  2    0.922906   -0.137892   -0.600781    11.00000   -1.20000
AFIX   0
C73   1    0.079241    0.394235   -1.015485    11.00000    0.17230    0.04215 =
         0.16543    0.01582   -0.05410   -0.01853
AFIX  33
H73A  2    0.000759    0.315163   -1.002923    11.00000   -1.20000
H73B  2    0.080095    0.405793   -1.064595    11.00000   -1.20000
H73C  2    0.186110    0.363513   -0.999971    11.00000   -1.20000
AFIX   0
C74   1    0.976968    0.350820   -0.757602    11.00000    0.06239    0.08749 =
         0.06938    0.00849   -0.00615   -0.00671
C75   1    1.396668    0.305597   -0.508056    11.00000    0.10236    0.07255 =
         0.07648    0.01163    0.00106   -0.00149
AFIX  23
H75A  2    1.473033    0.243139   -0.534718    11.00000   -1.20000
H75B  2    1.301121    0.332735   -0.535210    11.00000   -1.20000
AFIX   0
C76   1    1.524269    0.863638   -0.518325    11.00000    0.15393    0.05816 =
         0.11474    0.00249    0.01605    0.00711
AFIX  33
H76A  2    1.600834    0.943207   -0.503985    11.00000   -1.20000
H76B  2    1.533404    0.847382   -0.567068    11.00000   -1.20000
H76C  2    1.415018    0.896716   -0.507423    11.00000   -1.20000
AFIX   0
HKLF 4
 
REM  take002
REM R1 =  0.1534 for    6130 Fo > 4sig(Fo)  and  0.1888 for all    9791 data
REM    685 parameters refined using      3 restraints
 
END  
     
WGHT      0.2000      0.0000 

REM Instructions for potential hydrogen bonds
EQIV $1 x-1, y, z
HTAB C24 O7_$1
HTAB C50 O3_$1
EQIV $2 x+1, y, z
HTAB C66 O4_$2
HTAB C70 O5_$2

REM Highest difference peak  0.903,  deepest hole -0.512,  1-sigma level  0.121
Q1    1   0.4452  1.0966 -1.0941  11.00000  0.05    0.90
Q2    1   1.6564  0.5942 -0.5008  11.00000  0.05    0.85
Q3    1   0.2249  0.3539 -0.6917  11.00000  0.05    0.75
Q4    1   1.1512  0.1667 -0.5960  11.00000  0.05    0.70
Q5    1   0.3872  0.9043 -1.1887  11.00000  0.05    0.69
Q6    1  -0.0567  0.6789 -0.9977  11.00000  0.05    0.67
Q7    1   0.7030  0.3059 -0.5073  11.00000  0.05    0.61
Q8    1   0.1995  0.4587 -0.5919  11.00000  0.05    0.59
Q9    1   0.7187  0.4057 -0.4082  11.00000  0.05    0.58
Q10   1  -0.1232  0.8625 -0.9070  11.00000  0.05    0.57
Q11   1   0.8535  1.0218 -0.9246  11.00000  0.05    0.56
Q12   1   1.3587  0.7367 -1.1751  11.00000  0.05    0.53
Q13   1   1.1335  0.3499 -0.7526  11.00000  0.05    0.53
Q14   1   0.2406  0.5329 -0.6781  11.00000  0.05    0.52
Q15   1   0.4607  0.9244 -1.2581  11.00000  0.05    0.52
Q16   1   0.8092  0.6953 -1.1315  11.00000  0.05    0.51
Q17   1  -0.0277  0.8493 -0.8370  11.00000  0.05    0.48
Q18   1   0.9224  0.9778 -1.0050  11.00000  0.05    0.48
Q19   1   0.2847  1.0623 -0.9727  11.00000  0.05    0.48
Q20   1   0.4638  0.9543 -1.1202  11.00000  0.05    0.47
Q21   1   0.7944  0.5711 -0.6315  11.00000  0.05    0.46
Q22   1   0.7336  0.2453 -0.4224  11.00000  0.05    0.46
Q23   1   1.6257  0.4116 -0.3450  11.00000  0.05    0.46
;

loop_
_symmetry_equiv_pos_site_id
_space_group_symop_operation_xyz
1 +X,+Y,+Z

loop_
_atom_site_label
_atom_site_type_symbol
_atom_site_fract_x
_atom_site_fract_y
_atom_site_fract_z
_atom_site_U_iso_or_equiv
_atom_site_adp_type
_atom_site_occupancy
_atom_site_site_symmetry_multiplicity
_atom_site_calc_flag
_atom_site_refinement_flags
O1 O 1.4503(9) 0.5936(9) 0.4983(4) 0.070(2) Uani 1 1 d .
O2 O 0.1517(10) 0.6651(8) -0.0018(4) 0.067(2) Uani 1 1 d .
O3 O 1.3058(11) 0.6974(10) -0.1324(5) 0.082(2) Uani 1 1 d .
O4 O 0.7920(11) 0.1980(10) 0.5364(5) 0.084(3) Uani 1 1 d .
O5 O 0.2911(11) 0.5633(10) 0.3664(5) 0.087(3) Uani 1 1 d .
O6 O 0.9481(10) 0.1663(9) 0.4053(4) 0.071(2) Uani 1 1 d .
O7 O 0.8093(11) 1.0635(10) 0.0370(5) 0.081(2) Uani 1 1 d .
O17 O 0.6506(10) 1.0938(8) -0.0936(4) 0.070(2) Uani 1 1 d .
N9 N 1.5497(15) 0.4181(14) 0.7115(7) 0.089(3) Uani 1 1 d .
N11 N 0.5472(14) 0.9137(14) -0.3082(7) 0.084(3) Uani 1 1 d .
N41 N 1.0498(16) 0.3478(15) 0.1927(7) 0.091(4) Uani 1 1 d .
N77 N 0.0491(15) 0.8455(14) 0.2123(7) 0.085(3) Uani 1 1 d .
C8 C 0.8837(18) 1.1453(14) -0.2212(6) 0.074(3) Uani 1 1 d .
C10 C 0.5615(13) 0.5211(13) 0.3165(5) 0.057(3) Uani 1 1 d .
C12 C 0.2214(14) 0.8563(14) 0.0983(7) 0.067(3) Uani 1 1 d .
C13 C 1.3830(15) 0.4035(13) 0.5978(7) 0.070(3) Uani 1 1 d .
C14 C 1.0407(13) 0.9108(12) -0.1964(5) 0.055(2) Uani 1 1 d .
C15 C 0.577(2) 1.3629(14) -0.0805(8) 0.103(5) Uani 1 1 d .
C16 C 0.0334(17) 0.5482(12) 0.0175(7) 0.075(3) Uani 1 1 d .
C18 C 0.6998(14) 0.5991(12) 0.3275(6) 0.060(3) Uani 1 1 d .
C19 C 0.8794(14) 0.3567(12) 0.3050(6) 0.061(3) Uani 1 1 d .
C20 C 0.5362(13) 0.8504(11) 0.1025(5) 0.053(2) Uani 1 1 d .
C21 C 1.0645(14) 0.4109(13) 0.6007(5) 0.059(3) Uani 1 1 d .
C22 C 0.5430(13) 1.0187(13) 0.0881(6) 0.062(3) Uani 1 1 d .
C23 C 0.7229(15) 0.2694(13) 0.2969(6) 0.065(3) Uani 1 1 d .
C24 C 0.1225(15) 0.8123(12) 0.0278(7) 0.068(3) Uani 1 1 d .
C25 C 0.7238(19) 0.1104(13) 0.2804(7) 0.079(4) Uani 1 1 d .
C26 C 1.0234(18) 1.2314(14) -0.2326(6) 0.075(3) Uani 1 1 d .
C27 C 0.7224(14) 0.9048(13) -0.1934(6) 0.063(3) Uani 1 1 d .
C28 C 1.2149(14) 0.4908(12) 0.6087(6) 0.059(3) Uani 1 1 d .
C29 C 0.3861(14) 0.7703(13) 0.1079(6) 0.063(3) Uani 1 1 d .
C30 C 0.5617(13) 0.3488(11) 0.3020(5) 0.054(2) Uani 1 1 d .
C31 C 0.4262(17) 0.2639(16) 0.2921(7) 0.078(3) Uani 1 1 d .
C32 C 0.5333(18) 1.2169(15) -0.1108(7) 0.080(4) Uani 1 1 d .
C33 C 1.1992(14) 0.1620(14) 0.5776(8) 0.075(4) Uani 1 1 d .
C34 C 1.0615(13) 0.2385(12) 0.5883(6) 0.059(3) Uani 1 1 d .
C35 C 1.2003(14) 0.6586(14) -0.1843(7) 0.070(3) Uani 1 1 d .
C36 C 0.8820(14) 0.9927(12) -0.2037(6) 0.064(3) Uani 1 1 d .
C37 C 0.9027(13) 0.6610(13) -0.1724(6) 0.059(3) Uani 1 1 d .
C38 C 0.2433(16) 1.0261(13) 0.0654(7) 0.074(3) Uani 1 1 d .
C39 C 0.4022(15) 1.1019(13) 0.0774(7) 0.069(3) Uani 1 1 d .
C42 C 1.0615(17) 0.0421(12) 0.3886(7) 0.077(4) Uani 1 1 d .
C43 C 0.9038(16) 0.1573(15) 0.5905(7) 0.077(3) Uani 1 1 d .
C44 C 1.078(2) 0.7349(14) 0.6351(6) 0.078(4) Uani 1 1 d .
C45 C 0.9250(15) 0.4970(13) 0.6113(6) 0.064(3) Uani 1 1 d .
C46 C 0.675(2) 0.6017(16) 0.1295(7) 0.085(4) Uani 1 1 d .
C47 C 0.4064(16) 0.6053(14) 0.3161(7) 0.072(3) Uani 1 1 d .
C48 C 1.1708(19) 1.1561(17) -0.2295(8) 0.089(4) Uani 1 1 d .
C49 C 0.5744(19) 0.0313(14) 0.2661(6) 0.073(3) Uani 1 1 d .
C50 C 0.6231(17) 0.9460(13) -0.1246(7) 0.073(3) Uani 1 1 d .
C51 C 1.5610(18) 0.7134(13) 0.5183(7) 0.075(3) Uani 1 1 d .
C52 C 0.5212(18) 0.5265(12) 0.1351(6) 0.073(3) Uani 1 1 d .
C53 C 1.4771(15) 0.4114(14) 0.6614(7) 0.072(3) Uani 1 1 d .
C54 C 0.6244(16) 0.9099(13) -0.2571(7) 0.070(3) Uani 1 1 d .
C55 C 0.7439(16) 0.7339(12) -0.1624(7) 0.071(3) Uani 1 1 d .
C56 C 0.3853(18) 0.6104(13) 0.1240(6) 0.074(4) Uani 1 1 d .
C57 C 0.4348(19) 0.0999(16) 0.2729(7) 0.080(4) Uani 1 1 d .
C58 C 0.9300(17) 0.6534(17) 0.6316(6) 0.079(4) Uani 1 1 d .
C59 C 1.2189(18) 0.6484(14) 0.6229(6) 0.071(3) Uani 1 1 d .
C60 C 0.1259(15) 0.8470(14) 0.1613(7) 0.071(3) Uani 1 1 d .
C61 C 1.0383(13) 0.7373(12) -0.1840(6) 0.057(3) Uani 1 1 d .
C62 C 0.2049(18) 0.9511(15) -0.0064(7) 0.079(4) Uani 1 1 d .
C63 C 0.8577(15) 0.5268(13) 0.3390(7) 0.071(3) Uani 1 1 d .
C64 C 0.6980(19) 1.1040(15) 0.0915(9) 0.088(4) Uani 1 1 d .
C65 C 1.3549(16) 0.2341(13) 0.5637(7) 0.082(4) Uani 1 1 d .
C66 C 1.4756(15) 0.4455(13) 0.5286(6) 0.069(3) Uani 1 1 d .
C67 C 0.6762(15) 0.7617(14) 0.1129(6) 0.069(3) Uani 1 1 d .
C68 C 0.7081(18) 0.8068(14) -0.0881(7) 0.078(3) Uani 1 1 d .
C69 C 1.1755(16) 0.9971(14) -0.2081(6) 0.070(3) Uani 1 1 d .
C70 C 0.9770(15) 0.3123(12) 0.3762(6) 0.065(3) Uani 1 1 d .
C71 C 0.8975(18) 0.4501(15) 0.4107(8) 0.084(4) Uani 1 1 d .
C72 C 1.028(3) -0.1025(16) 0.4154(10) 0.128(7) Uani 1 1 d .
C73 C 0.079(3) 0.3942(14) -0.0155(10) 0.127(7) Uani 1 1 d .
C74 C 0.9770(15) 0.3508(15) 0.2424(7) 0.073(3) Uani 1 1 d .
C75 C 1.397(2) 0.3056(15) 0.4919(8) 0.084(4) Uani 1 1 d .
C76 C 1.524(3) 0.8636(15) 0.4817(9) 0.109(5) Uani 1 1 d .
H8 H 0.78352 1.19594 -0.22588 0.0885 Uiso 1 1 calc R
H15A H 0.49785 1.44091 -0.09283 0.1234 Uiso 1 1 calc R
H15B H 0.5805 1.35229 -0.03138 0.1234 Uiso 1 1 calc R
H15C H 0.68326 1.39448 -0.09685 0.1234 Uiso 1 1 calc R
H16A H -0.07486 0.57961 0.0023 0.0904 Uiso 1 1 calc R
H16B H 0.0315 0.53719 0.06713 0.0904 Uiso 1 1 calc R
H18 H 0.69519 0.70833 0.32787 0.0719 Uiso 1 1 calc R
H24 H 0.00482 0.83057 0.03325 0.0812 Uiso 1 1 calc R
H25 H 0.82223 0.05583 0.27879 0.0944 Uiso 1 1 calc R
H26 H 1.01794 1.33823 -0.24223 0.0898 Uiso 1 1 calc R
H31 H 0.32442 0.31098 0.29758 0.0935 Uiso 1 1 calc R
H32A H 0.52825 1.22842 -0.16035 0.0960 Uiso 1 1 calc R
H32B H 0.4254 1.18619 -0.09483 0.0960 Uiso 1 1 calc R
H33 H 1.1953 0.05276 0.57921 0.0905 Uiso 1 1 calc R
H35A H 1.182 0.54598 -0.18297 0.0839 Uiso 1 1 calc R
H35B H 1.25352 0.68205 -0.22769 0.0839 Uiso 1 1 calc R
H37 H 0.90797 0.55187 -0.17053 0.0712 Uiso 1 1 calc R
H38 H 0.15405 1.09552 0.07979 0.0883 Uiso 1 1 calc R
H39 H 0.40756 1.21107 0.07765 0.0833 Uiso 1 1 calc R
H42A H 1.06598 0.03196 0.33888 0.0922 Uiso 1 1 calc R
H42B H 1.16958 0.0739 0.40414 0.0922 Uiso 1 1 calc R
H43A H 0.92335 0.04494 0.5885 0.0920 Uiso 1 1 calc R
H43B H 0.85218 0.17992 0.63432 0.0920 Uiso 1 1 calc R
H44 H 1.08233 0.84178 0.64507 0.0933 Uiso 1 1 calc R
H45 H 0.82371 0.44884 0.60469 0.0771 Uiso 1 1 calc R
H46 H 0.77174 0.547 0.13663 0.1016 Uiso 1 1 calc R
H47A H 0.42999 0.71657 0.32124 0.0870 Uiso 1 1 calc R
H47B H 0.35611 0.59061 0.27128 0.0870 Uiso 1 1 calc R
H48 H 1.26682 1.20854 -0.24126 0.1072 Uiso 1 1 calc R
H49 H 0.57724 -0.07287 0.25145 0.0881 Uiso 1 1 calc R
H50 H 0.50575 0.92567 -0.13063 0.0881 Uiso 1 1 calc R
H51A H 1.67196 0.68091 0.50784 0.0896 Uiso 1 1 calc R
H51B H 1.5534 0.73031 0.56757 0.0896 Uiso 1 1 calc R
H52 H 0.51452 0.42042 0.14618 0.0872 Uiso 1 1 calc R
H55 H 0.6549 0.66381 -0.17721 0.0856 Uiso 1 1 calc R
H56 H 0.28471 0.55941 0.12735 0.0887 Uiso 1 1 calc R
H57 H 0.33875 0.04328 0.2653 0.0956 Uiso 1 1 calc R
H58 H 0.83323 0.70458 0.64295 0.0948 Uiso 1 1 calc R
H59 H 1.31972 0.69946 0.6243 0.0853 Uiso 1 1 calc R
H62A H 0.13099 1.01348 -0.03426 0.0953 Uiso 1 1 calc R
H62B H 0.30204 0.92308 -0.03227 0.0953 Uiso 1 1 calc R
H63 H 0.94647 0.59736 0.32483 0.0852 Uiso 1 1 calc R
H64A H 0.67602 1.21588 0.08952 0.1060 Uiso 1 1 calc R
H64B H 0.75026 1.0826 0.13528 0.1060 Uiso 1 1 calc R
H65 H 1.44298 0.16336 0.57796 0.0978 Uiso 1 1 calc R
H66 H 1.59323 0.42695 0.53425 0.0826 Uiso 1 1 calc R
H67 H 0.77716 0.81149 0.10864 0.0832 Uiso 1 1 calc R
H68A H 0.63504 0.74368 -0.06017 0.0941 Uiso 1 1 calc R
H68B H 0.80592 0.83624 -0.0627 0.0941 Uiso 1 1 calc R
H69 H 1.27716 0.95027 -0.20188 0.0837 Uiso 1 1 calc R
H70 H 1.09486 0.3306 0.37096 0.0781 Uiso 1 1 calc R
H71A H 0.97257 0.51199 0.4386 0.1004 Uiso 1 1 calc R
H71B H 0.8006 0.42219 0.43683 0.1004 Uiso 1 1 calc R
H72A H 1.11068 -0.17561 0.40108 0.1532 Uiso 1 1 calc R
H72B H 1.02684 -0.09582 0.46469 0.1532 Uiso 1 1 calc R
H72C H 0.92291 -0.13789 0.39922 0.1532 Uiso 1 1 calc R
H73A H 0.00076 0.31516 -0.00292 0.1520 Uiso 1 1 calc R
H73B H 0.0801 0.40579 -0.06459 0.1520 Uiso 1 1 calc R
H73C H 0.18611 0.36351 0.00003 0.1520 Uiso 1 1 calc R
H75A H 1.47303 0.24314 0.46528 0.1005 Uiso 1 1 calc R
H75B H 1.30112 0.33274 0.46479 0.1005 Uiso 1 1 calc R
H76A H 1.60083 0.94321 0.49601 0.1307 Uiso 1 1 calc R
H76B H 1.5334 0.84738 0.43293 0.1307 Uiso 1 1 calc R
H76C H 1.41502 0.89672 0.49258 0.1307 Uiso 1 1 calc R

loop_
_atom_site_aniso_label
_atom_site_aniso_U_11
_atom_site_aniso_U_22
_atom_site_aniso_U_33
_atom_site_aniso_U_12
_atom_site_aniso_U_13
_atom_site_aniso_U_23
O1 0.061(5) 0.079(5) 0.070(5) -0.012(4) -0.004(4) 0.020(4)
O2 0.067(5) 0.062(4) 0.073(5) -0.004(4) -0.007(4) 0.008(4)
O3 0.080(6) 0.083(5) 0.082(6) 0.003(4) -0.029(5) 0.001(4)
O4 0.083(6) 0.087(5) 0.081(6) -0.010(4) -0.024(5) 0.017(5)
O5 0.082(6) 0.086(5) 0.093(7) 0.007(4) 0.026(5) 0.020(5)
O6 0.077(5) 0.066(4) 0.071(5) 0.007(4) -0.008(4) 0.009(4)
O7 0.080(6) 0.081(5) 0.082(6) -0.009(4) 0.018(5) 0.001(4)
O17 0.081(5) 0.063(4) 0.066(5) 0.006(4) 0.005(4) 0.004(4)
N9 0.075(7) 0.103(8) 0.090(9) -0.014(6) -0.020(7) 0.027(7)
N11 0.066(6) 0.108(8) 0.079(8) 0.004(6) -0.014(6) -0.012(6)
N41 0.091(7) 0.107(8) 0.077(8) 0.013(6) 0.033(7) 0.005(6)
N77 0.077(7) 0.098(7) 0.079(8) -0.001(6) 0.008(6) -0.006(6)
C8 0.095(9) 0.069(7) 0.058(7) 0.003(6) -0.015(7) 0.005(6)
C10 0.058(6) 0.067(6) 0.046(6) -0.003(5) -0.001(5) 0.010(5)
C12 0.053(6) 0.080(7) 0.069(8) -0.007(5) -0.006(5) 0.005(6)
C13 0.070(7) 0.064(6) 0.076(8) -0.005(5) 0.006(6) -0.005(6)
C14 0.060(6) 0.073(7) 0.031(5) -0.006(5) 0.001(4) 0.007(4)
C15 0.153(15) 0.048(7) 0.108(12) 0.015(8) 0.023(11) 0.011(7)
C16 0.089(8) 0.051(6) 0.086(9) -0.009(5) 0.001(7) 0.016(6)
C18 0.065(7) 0.052(5) 0.063(7) -0.001(5) 0.002(5) 0.003(5)
C19 0.067(7) 0.065(6) 0.052(6) 0.001(5) 0.001(5) -0.002(5)
C20 0.060(6) 0.056(6) 0.043(5) 0.006(5) -0.002(5) 0.000(4)
C21 0.063(7) 0.074(7) 0.039(6) -0.006(5) 0.002(5) -0.001(5)
C22 0.055(6) 0.076(7) 0.054(6) 0.003(5) 0.004(5) 0.001(5)
C23 0.076(7) 0.065(6) 0.053(7) 0.004(5) 0.010(5) -0.001(5)
C24 0.064(7) 0.060(6) 0.080(8) 0.000(5) -0.002(6) 0.011(5)
C25 0.114(11) 0.052(6) 0.071(8) 0.012(6) 0.015(8) 0.014(5)
C26 0.112(11) 0.067(7) 0.045(6) -0.012(7) -0.012(6) 0.013(5)
C27 0.068(7) 0.066(6) 0.053(6) -0.003(5) -0.003(5) 0.014(5)
C28 0.074(7) 0.057(6) 0.047(6) -0.002(5) -0.015(5) 0.010(5)
C29 0.074(7) 0.070(7) 0.045(6) 0.002(5) 0.006(5) 0.004(5)
C30 0.065(6) 0.053(5) 0.043(6) 0.006(5) 0.006(5) 0.002(4)
C31 0.066(8) 0.088(9) 0.079(9) -0.011(6) -0.011(7) 0.008(7)
C32 0.082(8) 0.082(8) 0.075(9) 0.016(6) -0.005(7) 0.035(7)
C33 0.056(6) 0.057(6) 0.114(11) -0.007(5) -0.015(7) 0.008(6)
C34 0.063(7) 0.060(6) 0.055(6) 0.001(5) -0.004(5) 0.014(5)
C35 0.061(7) 0.065(6) 0.084(9) 0.009(5) -0.013(6) -0.000(6)
C36 0.071(7) 0.056(6) 0.064(7) 0.001(5) -0.015(6) -0.000(5)
C37 0.059(6) 0.059(6) 0.060(7) -0.005(5) -0.006(5) 0.003(5)
C38 0.088(9) 0.064(6) 0.069(8) 0.037(6) -0.011(6) -0.014(5)
C39 0.073(7) 0.053(6) 0.082(9) 0.011(5) 0.014(6) 0.008(6)
C42 0.084(8) 0.056(6) 0.091(10) 0.004(6) 0.009(7) -0.007(6)
C43 0.071(8) 0.076(7) 0.083(9) -0.009(6) -0.011(7) 0.024(6)
C44 0.123(12) 0.059(6) 0.051(7) -0.004(7) -0.003(7) 0.000(5)
C45 0.071(7) 0.066(6) 0.056(7) 0.007(5) -0.002(6) 0.008(5)
C46 0.115(12) 0.077(8) 0.062(8) 0.022(8) -0.000(8) 0.018(6)
C47 0.076(8) 0.066(6) 0.076(8) 0.021(5) 0.015(6) 0.004(6)
C48 0.084(9) 0.095(10) 0.089(11) -0.036(8) -0.016(8) 0.028(8)
C49 0.103(10) 0.067(7) 0.051(7) -0.003(7) -0.002(7) 0.005(5)
C50 0.082(8) 0.058(6) 0.080(9) -0.010(6) -0.015(7) 0.014(6)
C51 0.085(8) 0.065(7) 0.074(8) -0.004(6) -0.004(7) -0.007(6)
C52 0.114(11) 0.046(5) 0.059(7) 0.014(6) 0.006(7) 0.004(5)
C53 0.063(7) 0.078(7) 0.074(8) -0.007(6) -0.020(6) 0.014(6)
C54 0.071(7) 0.067(6) 0.070(8) 0.002(5) -0.008(6) -0.006(6)
C55 0.082(8) 0.055(6) 0.078(8) -0.017(5) 0.017(7) -0.005(5)
C56 0.109(10) 0.055(6) 0.058(7) -0.024(6) 0.009(7) 0.005(5)
C57 0.089(9) 0.087(8) 0.062(8) -0.027(8) 0.003(7) -0.008(6)
C58 0.079(9) 0.102(9) 0.056(7) 0.033(7) -0.002(6) -0.021(6)
C59 0.096(9) 0.065(7) 0.052(7) -0.014(6) -0.013(6) 0.006(5)
C60 0.065(7) 0.078(7) 0.070(8) 0.005(6) -0.003(6) 0.009(6)
C61 0.056(6) 0.062(6) 0.053(6) -0.005(5) 0.001(5) -0.004(5)
C62 0.086(9) 0.084(8) 0.068(8) -0.014(7) -0.024(7) 0.023(6)
C63 0.068(7) 0.067(6) 0.078(8) -0.025(5) -0.024(6) 0.020(6)
C64 0.090(9) 0.061(7) 0.114(12) -0.015(6) -0.006(9) 0.007(7)
C65 0.087(8) 0.057(6) 0.102(10) 0.028(6) 0.036(7) 0.031(6)
C66 0.065(7) 0.074(7) 0.068(8) 0.005(5) -0.011(6) 0.004(6)
C67 0.068(7) 0.080(7) 0.060(7) 0.014(6) -0.010(6) -0.001(6)
C68 0.081(8) 0.070(7) 0.084(9) -0.007(6) -0.001(7) 0.023(6)
C69 0.075(8) 0.075(7) 0.059(7) -0.018(6) -0.009(6) -0.001(6)
C70 0.069(7) 0.065(6) 0.061(7) 0.004(5) 0.008(6) -0.003(5)
C71 0.082(9) 0.078(7) 0.091(10) -0.008(7) -0.011(8) 0.006(7)
C72 0.19(2) 0.052(7) 0.140(17) 0.002(9) -0.032(15) -0.002(8)
C73 0.172(18) 0.042(6) 0.165(19) -0.019(8) -0.054(14) 0.016(8)
C74 0.062(7) 0.087(8) 0.069(8) -0.007(6) -0.006(6) 0.008(6)
C75 0.102(10) 0.073(7) 0.076(9) -0.001(7) 0.001(8) 0.012(6)
C76 0.154(15) 0.058(7) 0.115(13) 0.007(8) 0.016(11) 0.002(7)

loop_
_atom_type_symbol
_atom_type_description
_atom_type_scat_dispersion_real
_atom_type_scat_dispersion_imag
_atom_type_scat_source
C C 0.0033 0.0016
;
International Tables for Crystallography
(Vol. C, Tables 4.2.6.8 and 6.1.1.4)
;
H H 0.0000 0.0000
;
International Tables for Crystallography
(Vol. C, Table 6.1.1.4)
;
N N 0.0061 0.0033
;
International Tables for Crystallography
(Vol. C, Tables 4.2.6.8 and 6.1.1.4)
;
O O 0.0106 0.0060
;
International Tables for Crystallography
(Vol. C, Tables 4.2.6.8 and 6.1.1.4)
;

loop_
_geom_angle_atom_site_label_1
_geom_angle_atom_site_label_2
_geom_angle_atom_site_label_3
_geom_angle
_geom_angle_publ_flag
C51 O1 C66 115.8(9) yes
C16 O2 C24 113.4(9) yes
C42 O6 C70 117.2(9) yes
C32 O17 C50 116.0(9) yes
C26 C8 C36 124.3(13) yes
C18 C10 C30 121.2(10) yes
C18 C10 C47 119.7(10) yes
C30 C10 C47 119.1(9) yes
C24 C12 C29 115.0(9) yes
C24 C12 C38 85.6(9) yes
C24 C12 C60 115.4(10) yes
C29 C12 C38 112.6(9) yes
C29 C12 C60 109.9(10) yes
C38 C12 C60 116.7(10) yes
C28 C13 C53 108.9(10) yes
C28 C13 C65 110.9(9) yes
C28 C13 C66 115.1(10) yes
C53 C13 C65 117.6(10) yes
C53 C13 C66 117.3(10) yes
C65 C13 C66 85.5(9) yes
C36 C14 C61 118.1(9) yes
C36 C14 C69 116.3(10) yes
C61 C14 C69 125.2(10) yes
O2 C16 C73 108.8(12) yes
C10 C18 C63 124.8(10) yes
C23 C19 C63 113.4(9) yes
C23 C19 C70 112.9(9) yes
C23 C19 C74 111.6(10) yes
C63 C19 C70 85.3(8) yes
C63 C19 C74 115.9(10) yes
C70 C19 C74 115.6(10) yes
C22 C20 C29 121.4(9) yes
C22 C20 C67 122.3(10) yes
C29 C20 C67 116.3(9) yes
C28 C21 C34 120.3(10) yes
C28 C21 C45 116.7(10) yes
C34 C21 C45 122.7(10) yes
C20 C22 C39 120.5(10) yes
C20 C22 C64 120.7(10) yes
C39 C22 C64 118.6(11) yes
C19 C23 C25 120.3(11) yes
C19 C23 C30 121.9(9) yes
C25 C23 C30 117.7(11) yes
O2 C24 C12 117.6(9) yes
O2 C24 C62 116.2(10) yes
C12 C24 C62 88.5(9) yes
C23 C25 C49 119.9(13) yes
C8 C26 C48 118.3(12) yes
C36 C27 C50 116.1(9) yes
C36 C27 C54 109.7(10) yes
C36 C27 C55 114.0(9) yes
C50 C27 C54 114.8(10) yes
C50 C27 C55 86.5(8) yes
C54 C27 C55 114.2(9) yes
C13 C28 C21 121.1(9) yes
C13 C28 C59 118.0(11) yes
C21 C28 C59 120.8(11) yes
C12 C29 C20 121.3(10) yes
C12 C29 C56 119.2(11) yes
C20 C29 C56 119.4(11) yes
C10 C30 C23 117.6(9) yes
C10 C30 C31 123.7(10) yes
C23 C30 C31 118.6(10) yes
C30 C31 C57 121.1(12) yes
O17 C32 C15 111.7(12) yes
C34 C33 C65 125.1(11) yes
C21 C34 C33 120.1(10) yes
C21 C34 C43 118.3(10) yes
C33 C34 C43 121.6(10) yes
O3 C35 C61 116.8(10) yes
C8 C36 C14 118.3(11) yes
C8 C36 C27 121.2(11) yes
C14 C36 C27 120.5(9) yes
C55 C37 C61 124.7(10) yes
C12 C38 C39 115.7(10) yes
C12 C38 C62 88.2(9) yes
C39 C38 C62 119.6(11) yes
C22 C39 C38 122.7(10) yes
O6 C42 C72 116.5(14) yes
O4 C43 C34 115.0(11) yes
C58 C44 C59 116.6(11) yes
C21 C45 C58 122.2(11) yes
C52 C46 C67 117.7(13) yes
O5 C47 C10 117.0(10) yes
C26 C48 C69 119.1(13) yes
C25 C49 C57 121.8(12) yes
O17 C50 C27 118.1(10) yes
O17 C50 C68 114.6(11) yes
C27 C50 C68 89.3(9) yes
O1 C51 C76 110.9(12) yes
C46 C52 C56 118.8(11) yes
N9 C53 C13 179.4(14) yes
N11 C54 C27 179.6(14) yes
C27 C55 C37 116.2(10) yes
C27 C55 C68 88.2(8) yes
C37 C55 C68 116.9(11) yes
C29 C56 C52 123.7(13) yes
C31 C57 C49 120.6(13) yes
C44 C58 C45 120.8(12) yes
C28 C59 C44 122.4(12) yes
N77 C60 C12 177.5(13) yes
C14 C61 C35 115.8(9) yes
C14 C61 C37 122.0(10) yes
C35 C61 C37 122.2(10) yes
C24 C62 C38 90.6(10) yes
C18 C63 C19 115.0(10) yes
C18 C63 C71 119.9(11) yes
C19 C63 C71 88.0(9) yes
O7 C64 C22 113.5(12) yes
C13 C65 C33 115.5(11) yes
C13 C65 C75 89.2(9) yes
C33 C65 C75 122.0(12) yes
O1 C66 C13 119.2(10) yes
O1 C66 C75 116.1(10) yes
C13 C66 C75 91.1(9) yes
C20 C67 C46 124.0(12) yes
C50 C68 C55 88.0(10) yes
C14 C69 C48 123.3(12) yes
O6 C70 C19 118.2(9) yes
O6 C70 C71 116.4(10) yes
C19 C70 C71 89.1(9) yes
C63 C71 C70 91.1(10) yes
N41 C74 C19 178.3(14) yes
C65 C75 C66 88.9(10) yes
C26 C8 H8 117.844 no
C36 C8 H8 117.845 no
C32 C15 H15A 109.466 no
C32 C15 H15B 109.477 no
C32 C15 H15C 109.459 no
H15A C15 H15B 109.480 no
H15A C15 H15C 109.470 no
H15B C15 H15C 109.476 no
O2 C16 H16A 109.926 no
O2 C16 H16B 109.927 no
C73 C16 H16A 109.928 no
C73 C16 H16B 109.927 no
H16A C16 H16B 108.316 no
C10 C18 H18 117.610 no
C63 C18 H18 117.615 no
O2 C24 H24 110.934 no
C12 C24 H24 110.929 no
C62 C24 H24 110.931 no
C23 C25 H25 120.028 no
C49 C25 H25 120.035 no
C8 C26 H26 120.840 no
C48 C26 H26 120.836 no
C30 C31 H31 119.445 no
C57 C31 H31 119.439 no
O17 C32 H32A 109.292 no
O17 C32 H32B 109.286 no
C15 C32 H32A 109.294 no
C15 C32 H32B 109.284 no
H32A C32 H32B 107.954 no
C34 C33 H33 117.478 no
C65 C33 H33 117.471 no
O3 C35 H35A 108.110 no
O3 C35 H35B 108.104 no
C61 C35 H35A 108.103 no
C61 C35 H35B 108.104 no
H35A C35 H35B 107.300 no
C55 C37 H37 117.650 no
C61 C37 H37 117.643 no
C12 C38 H38 110.499 no
C39 C38 H38 110.502 no
C62 C38 H38 110.495 no
C22 C39 H39 118.630 no
C38 C39 H39 118.625 no
O6 C42 H42A 108.157 no
O6 C42 H42B 108.151 no
C72 C42 H42A 108.163 no
C72 C42 H42B 108.152 no
H42A C42 H42B 107.324 no
O4 C43 H43A 108.516 no
O4 C43 H43B 108.511 no
C34 C43 H43A 108.518 no
C34 C43 H43B 108.519 no
H43A C43 H43B 107.518 no
C58 C44 H44 121.695 no
C59 C44 H44 121.695 no
C21 C45 H45 118.908 no
C58 C45 H45 118.903 no
C52 C46 H46 121.173 no
C67 C46 H46 121.167 no
O5 C47 H47A 108.046 no
O5 C47 H47B 108.045 no
C10 C47 H47A 108.039 no
C10 C47 H47B 108.045 no
H47A C47 H47B 107.271 no
C26 C48 H48 120.425 no
C69 C48 H48 120.426 no
C25 C49 H49 119.120 no
C57 C49 H49 119.129 no
O17 C50 H50 111.050 no
C27 C50 H50 111.041 no
C68 C50 H50 111.055 no
O1 C51 H51A 109.451 no
O1 C51 H51B 109.457 no
C76 C51 H51A 109.450 no
C76 C51 H51B 109.452 no
H51A C51 H51B 108.047 no
C46 C52 H52 120.582 no
C56 C52 H52 120.584 no
C27 C55 H55 111.238 no
C37 C55 H55 111.242 no
C68 C55 H55 111.230 no
C29 C56 H56 118.159 no
C52 C56 H56 118.154 no
C31 C57 H57 119.706 no
C49 C57 H57 119.702 no
C44 C58 H58 119.576 no
C45 C58 H58 119.584 no
C28 C59 H59 118.783 no
C44 C59 H59 118.789 no
C24 C62 H62A 113.527 no
C24 C62 H62B 113.529 no
C38 C62 H62A 113.533 no
C38 C62 H62B 113.525 no
H62A C62 H62B 110.815 no
C18 C63 H63 110.686 no
C19 C63 H63 110.681 no
C71 C63 H63 110.684 no
O7 C64 H64A 108.881 no
O7 C64 H64B 108.873 no
C22 C64 H64A 108.875 no
C22 C64 H64B 108.871 no
H64A C64 H64B 107.711 no
C13 C65 H65 109.466 no
C33 C65 H65 109.472 no
C75 C65 H65 109.472 no
O1 C66 H66 109.704 no
C13 C66 H66 109.701 no
C75 C66 H66 109.710 no
C20 C67 H67 117.977 no
C46 C67 H67 117.978 no
C50 C68 H68A 113.989 no
C50 C68 H68B 113.994 no
C55 C68 H68A 113.985 no
C55 C68 H68B 113.997 no
H68A C68 H68B 111.185 no
C14 C69 H69 118.344 no
C48 C69 H69 118.340 no
O6 C70 H70 110.512 no
C19 C70 H70 110.517 no
C71 C70 H70 110.516 no
C63 C71 H71A 113.444 no
C63 C71 H71B 113.447 no
C70 C71 H71A 113.440 no
C70 C71 H71B 113.444 no
H71A C71 H71B 110.736 no
C42 C72 H72A 109.464 no
C42 C72 H72B 109.475 no
C42 C72 H72C 109.464 no
H72A C72 H72B 109.479 no
H72A C72 H72C 109.469 no
H72B C72 H72C 109.476 no
C16 C73 H73A 109.468 no
C16 C73 H73B 109.477 no
C16 C73 H73C 109.469 no
H73A C73 H73B 109.480 no
H73A C73 H73C 109.459 no
H73B C73 H73C 109.474 no
C65 C75 H75A 113.838 no
C65 C75 H75B 113.834 no
C66 C75 H75A 113.842 no
C66 C75 H75B 113.840 no
H75A C75 H75B 111.066 no
C51 C76 H76A 109.480 no
C51 C76 H76B 109.470 no
C51 C76 H76C 109.474 no
H76A C76 H76B 109.464 no
H76A C76 H76C 109.472 no
H76B C76 H76C 109.467 no

loop_
_geom_bond_atom_site_label_1
_geom_bond_atom_site_label_2
_geom_bond_distance
_geom_bond_publ_flag
O1 C51 1.413(15) yes
O1 C66 1.408(14) yes
O2 C16 1.435(14) yes
O2 C24 1.397(13) yes
O3 C35 1.365(16) yes
O4 C43 1.435(17) yes
O5 C47 1.405(16) yes
O6 C42 1.444(15) yes
O6 C70 1.386(13) yes
O7 C64 1.439(19) yes
O17 C32 1.460(15) yes
O17 C50 1.410(13) yes
N9 C53 1.140(19) yes
N11 C54 1.176(18) yes
N41 C74 1.136(19) yes
N77 C60 1.173(18) yes
C8 C26 1.37(2) yes
C8 C36 1.343(16) yes
C10 C18 1.325(15) yes
C10 C30 1.491(14) yes
C10 C47 1.457(16) yes
C12 C24 1.631(18) yes
C12 C29 1.544(16) yes
C12 C38 1.591(17) yes
C12 C60 1.456(18) yes
C13 C28 1.577(17) yes
C13 C53 1.455(19) yes
C13 C65 1.599(17) yes
C13 C66 1.584(18) yes
C14 C36 1.480(16) yes
C14 C61 1.497(15) yes
C14 C69 1.341(17) yes
C15 C32 1.417(18) yes
C16 C73 1.505(18) yes
C18 C63 1.447(16) yes
C19 C23 1.483(16) yes
C19 C63 1.599(16) yes
C19 C70 1.642(16) yes
C19 C74 1.456(18) yes
C20 C22 1.460(15) yes
C20 C29 1.405(15) yes
C20 C67 1.386(16) yes
C21 C28 1.409(16) yes
C21 C34 1.485(15) yes
C21 C45 1.371(16) yes
C22 C39 1.369(16) yes
C22 C64 1.458(18) yes
C23 C25 1.389(16) yes
C23 C30 1.485(16) yes
C24 C62 1.514(17) yes
C25 C49 1.42(2) yes
C26 C48 1.37(2) yes
C27 C36 1.515(16) yes
C27 C50 1.602(18) yes
C27 C54 1.474(18) yes
C27 C55 1.586(16) yes
C28 C59 1.368(15) yes
C29 C56 1.397(16) yes
C30 C31 1.332(17) yes
C31 C57 1.445(19) yes
C33 C34 1.317(16) yes
C33 C65 1.436(17) yes
C34 C43 1.460(17) yes
C35 C61 1.485(16) yes
C37 C55 1.453(16) yes
C37 C61 1.301(15) yes
C38 C39 1.464(18) yes
C38 C62 1.564(18) yes
C42 C72 1.365(19) yes
C44 C58 1.39(2) yes
C44 C59 1.39(2) yes
C45 C58 1.387(18) yes
C46 C52 1.41(2) yes
C46 C67 1.399(18) yes
C48 C69 1.417(19) yes
C49 C57 1.29(2) yes
C50 C68 1.548(18) yes
C51 C76 1.496(19) yes
C52 C56 1.339(19) yes
C55 C68 1.597(19) yes
C63 C71 1.58(2) yes
C65 C75 1.56(2) yes
C66 C75 1.525(18) yes
C70 C71 1.499(18) yes
C8 H8 0.930 no
C15 H15A 0.960 no
C15 H15B 0.960 no
C15 H15C 0.960 no
C16 H16A 0.970 no
C16 H16B 0.970 no
C18 H18 0.930 no
C24 H24 0.980 no
C25 H25 0.930 no
C26 H26 0.930 no
C31 H31 0.930 no
C32 H32A 0.970 no
C32 H32B 0.970 no
C33 H33 0.930 no
C35 H35A 0.970 no
C35 H35B 0.970 no
C37 H37 0.930 no
C38 H38 0.980 no
C39 H39 0.930 no
C42 H42A 0.970 no
C42 H42B 0.970 no
C43 H43A 0.970 no
C43 H43B 0.970 no
C44 H44 0.930 no
C45 H45 0.930 no
C46 H46 0.930 no
C47 H47A 0.970 no
C47 H47B 0.970 no
C48 H48 0.930 no
C49 H49 0.930 no
C50 H50 0.980 no
C51 H51A 0.970 no
C51 H51B 0.970 no
C52 H52 0.930 no
C55 H55 0.980 no
C56 H56 0.930 no
C57 H57 0.930 no
C58 H58 0.930 no
C59 H59 0.930 no
C62 H62A 0.970 no
C62 H62B 0.970 no
C63 H63 0.980 no
C64 H64A 0.970 no
C64 H64B 0.970 no
C65 H65 0.980 no
C66 H66 0.980 no
C67 H67 0.930 no
C68 H68A 0.970 no
C68 H68B 0.970 no
C69 H69 0.930 no
C70 H70 0.980 no
C71 H71A 0.970 no
C71 H71B 0.970 no
C72 H72A 0.960 no
C72 H72B 0.960 no
C72 H72C 0.960 no
C73 H73A 0.960 no
C73 H73B 0.960 no
C73 H73C 0.960 no
C75 H75A 0.970 no
C75 H75B 0.970 no
C76 H76A 0.960 no
C76 H76B 0.960 no
C76 H76C 0.960 no

loop_
_geom_contact_atom_site_label_1
_geom_contact_atom_site_label_2
_geom_contact_distance
_geom_contact_publ_flag
_geom_contact_site_symmetry_2
O1 C28 3.014(14) no .
O1 C53 3.540(16) no .
O1 C59 3.108(15) no .
O1 C65 3.404(14) no .
O2 C29 2.993(14) no .
O2 C38 3.413(14) no .
O2 C56 3.135(15) no .
O2 C60 3.529(16) no .
O3 C14 3.093(14) no .
O3 C37 3.393(14) no .
O3 C69 3.137(15) no .
O4 C21 3.120(14) no .
O4 C33 3.433(15) no .
O4 C45 3.117(14) no .
O5 C18 3.436(15) no .
O5 C30 3.130(14) no .
O5 C31 3.128(16) no .
O6 C23 2.932(14) no .
O6 C25 3.072(16) no .
O6 C63 3.413(14) no .
O6 C74 3.546(16) no .
O7 C20 3.143(13) no .
O7 C39 3.434(15) no .
O7 C67 3.158(15) no .
O17 C8 3.160(15) no .
O17 C36 2.984(14) no .
O17 C54 3.544(16) no .
O17 C55 3.425(13) no .
N9 C28 3.441(17) no .
N11 C36 3.465(17) no .
N41 C23 3.418(18) no .
N41 C63 3.587(18) no .
N77 C29 3.481(17) no .
C8 C50 3.307(18) no .
C8 C54 2.989(18) no .
C8 C69 2.711(19) no .
C10 C19 2.961(15) no .
C10 C71 3.354(18) no .
C12 C16 3.410(17) no .
C12 C22 2.970(16) no .
C13 C34 2.977(16) no .
C13 C51 3.386(17) no .
C14 C26 2.823(16) no .
C14 C54 3.595(17) no .
C14 C55 2.927(16) no .
C14 C68 3.551(18) no .
C16 C56 3.58(2) no .
C18 C23 2.872(15) no .
C18 C70 3.466(16) no .
C18 C74 3.512(17) no .
C19 C42 3.473(16) no .
C20 C38 2.915(16) no .
C20 C52 2.832(14) no .
C20 C60 3.542(16) no .
C20 C62 3.542(17) no .
C21 C44 2.835(16) no .
C21 C53 3.567(17) no .
C21 C65 2.902(17) no .
C21 C75 3.557(19) no .
C22 C62 3.360(18) no .
C23 C57 2.793(19) no .
C23 C71 3.039(19) no .
C24 C39 3.485(16) no .
C24 C56 3.329(18) no .
C25 C31 2.77(2) no .
C25 C42 3.51(2) no .
C25 C70 3.260(18) no .
C25 C74 2.999(19) no .
C27 C32 3.466(17) no .
C27 C61 2.956(15) no .
C28 C33 2.862(15) no .
C28 C58 2.746(18) no .
C28 C75 3.137(18) no .
C29 C39 2.887(15) no .
C29 C46 2.79(2) no .
C29 C62 3.085(18) no .
C30 C49 2.790(15) no .
C30 C63 2.934(16) no .
C30 C71 3.560(18) no .
C30 C74 3.585(17) no .
C31 C47 2.945(18) no .
C33 C53 3.496(18) no .
C33 C66 3.436(17) no .
C34 C75 3.368(19) no .
C35 C69 2.926(17) no .
C36 C37 2.895(15) no .
C36 C48 2.780(19) no .
C36 C68 3.097(18) no .
C37 C50 3.461(16) no .
C37 C54 3.521(17) no .
C39 C60 3.530(18) no .
C43 C45 2.921(17) no .
C45 C59 2.728(18) no .
C51 C59 3.501(19) no .
C53 C59 3.017(18) no .
C53 C75 3.47(2) no .
C54 C68 3.47(2) no .
C56 C60 3.014(18) no .
C56 C67 2.706(19) no .
C59 C66 3.277(18) no .
C60 C62 3.444(19) no .
C61 C68 3.332(18) no .
C64 C67 2.949(18) no .
C71 C74 3.44(2) no .
O1 O5 2.883(13) no 1_655
O1 C47 3.561(16) no 1_655
O2 O3 2.849(13) no 1_455
O2 C35 3.571(16) no 1_455
O3 O2 2.849(13) no 1_655
O3 C24 3.591(16) no 1_655
O3 C50 3.341(15) no 1_655
O3 C62 3.363(16) no 1_655
O3 C68 3.515(17) no 1_655
O4 O6 2.865(13) no .
O4 C66 3.341(15) no 1_455
O4 C70 3.599(15) no .
O4 C71 3.368(17) no .
O4 C75 3.466(18) no 1_455
O5 O1 2.883(13) no 1_455
O5 C63 3.589(15) no 1_455
O5 C70 3.338(15) no 1_455
O5 C71 3.463(17) no 1_455
O5 C75 3.399(17) no 1_455
O6 O4 2.865(13) no .
O7 O17 2.859(13) no .
O7 C24 3.342(14) no 1_655
O7 C62 3.475(17) no 1_655
O7 C68 3.361(16) no .
O17 O7 2.859(13) no .
C10 C52 3.541(16) no .
C20 C49 3.540(15) no 1_565
C22 C49 3.469(16) no 1_565
C24 O3 3.591(16) no 1_455
C24 O7 3.342(14) no 1_455
C26 C34 3.495(16) no 1_564
C30 C52 3.600(15) no .
C34 C26 3.495(16) no 1_546
C35 O2 3.571(16) no 1_655
C44 C61 3.533(16) no 1_556
C47 O1 3.561(16) no 1_455
C49 C20 3.540(15) no 1_545
C49 C22 3.469(16) no 1_545
C49 C64 3.60(2) no 1_545
C50 O3 3.341(15) no 1_455
C52 C10 3.541(16) no .
C52 C30 3.600(15) no .
C61 C44 3.533(16) no 1_554
C62 O3 3.363(16) no 1_455
C62 O7 3.475(17) no 1_455
C63 O5 3.589(15) no 1_655
C64 C49 3.60(2) no 1_565
C66 O4 3.341(15) no 1_655
C68 O3 3.515(17) no 1_455
C68 O7 3.361(16) no .
C70 O4 3.599(15) no .
C70 O5 3.338(15) no 1_655
C71 O4 3.368(17) no .
C71 O5 3.463(17) no 1_655
C75 O4 3.466(18) no 1_655
C75 O5 3.399(17) no 1_655
O1 H59 2.8183 no .
O1 H75A 3.0534 no .
O1 H75B 2.6073 no .
O1 H76A 3.2150 no .
O1 H76B 2.5986 no .
O1 H76C 2.5986 no .
O2 H56 2.8806 no .
O2 H62A 3.0379 no .
O2 H62B 2.5824 no .
O2 H73A 3.2180 no .
O2 H73B 2.5820 no .
O2 H73C 2.5821 no .
O3 H37 3.5483 no .
O3 H69 2.5557 no .
O4 H45 2.5209 no .
O5 H18 3.5995 no .
O5 H31 2.5401 no .
O6 H25 2.8190 no .
O6 H71A 3.0146 no .
O6 H71B 2.5642 no .
O6 H72A 3.2022 no .
O6 H72B 2.5976 no .
O6 H72C 2.5975 no .
O7 H67 2.5740 no .
O17 H8 2.9272 no .
O17 H15A 3.2092 no .
O17 H15B 2.5718 no .
O17 H15C 2.5718 no .
O17 H68A 3.0531 no .
O17 H68B 2.6066 no .
N9 H59 3.4891 no .
N9 H65 3.4821 no .
N9 H66 3.4646 no .
N11 H8 3.4607 no .
N11 H50 3.4699 no .
N11 H55 3.4380 no .
N41 H25 3.5261 no .
N41 H63 3.4346 no .
N41 H70 3.4876 no .
N77 H24 3.4996 no .
N77 H38 3.4538 no .
N77 H56 3.5155 no .
C8 H32A 3.2155 no .
C8 H48 3.1971 no .
C10 H31 2.6540 no .
C10 H63 3.2110 no .
C10 H71B 3.1622 no .
C12 H16B 3.1778 no .
C12 H39 3.3995 no .
C12 H56 2.6429 no .
C12 H62A 2.9994 no .
C12 H62B 2.6853 no .
C13 H33 3.3674 no .
C13 H51B 3.1620 no .
C13 H59 2.6215 no .
C13 H75A 3.0030 no .
C13 H75B 2.7327 no .
C14 H8 3.2649 no .
C14 H35A 3.3257 no .
C14 H35B 2.6819 no .
C14 H37 3.2775 no .
C14 H48 3.2519 no .
C14 H68B 3.2949 no .
C15 H8 3.5833 no .
C16 H24 2.4324 no .
C16 H56 2.9595 no .
C18 H47A 2.4252 no .
C18 H47B 3.0101 no .
C18 H71A 3.1898 no .
C18 H71B 2.7357 no .
C19 H18 3.3811 no .
C19 H25 2.6473 no .
C19 H42A 3.2286 no .
C19 H71A 3.0048 no .
C19 H71B 2.7002 no .
C20 H39 3.2835 no .
C20 H46 3.2925 no .
C20 H56 3.2491 no .
C20 H62B 3.3017 no .
C20 H64A 3.3190 no .
C20 H64B 2.7061 no .
C21 H33 3.2575 no .
C21 H43A 3.3233 no .
C21 H43B 2.6988 no .
C21 H58 3.2408 no .
C21 H59 3.2453 no .
C21 H75B 3.3415 no .
C22 H38 3.2484 no .
C22 H62B 3.1568 no .
C22 H67 2.6350 no .
C23 H31 3.2740 no .
C23 H42A 3.5541 no .
C23 H49 3.2595 no .
C23 H63 3.3705 no .
C23 H70 3.3958 no .
C23 H71B 3.0745 no .
C24 H16A 2.5939 no .
C24 H16B 2.5722 no .
C24 H38 2.6209 no .
C24 H56 3.1880 no .
C25 H42A 3.0901 no .
C25 H57 3.2055 no .
C25 H72C 3.5330 no .
C26 H69 3.2257 no .
C27 H8 2.6056 no .
C27 H32A 3.2442 no .
C27 H37 3.3976 no .
C27 H68A 3.0196 no .
C27 H68B 2.6954 no .
C28 H44 3.2548 no .
C28 H45 3.2128 no .
C28 H51B 3.5235 no .
C28 H65 3.4074 no .
C28 H66 3.4577 no .
C28 H75B 3.1806 no .
C29 H16B 3.5888 no .
C29 H24 3.4720 no .
C29 H38 3.4037 no .
C29 H52 3.2475 no .
C29 H62B 3.0992 no .
C29 H67 3.2107 no .
C30 H18 3.2798 no .
C30 H25 3.3124 no .
C30 H47A 3.3312 no .
C30 H47B 2.7262 no .
C30 H57 3.2444 no .
C30 H71B 3.3197 no .
C31 H47B 2.8694 no .
C31 H49 3.2189 no .
C32 H8 3.0374 no .
C32 H50 2.5148 no .
C33 H43A 2.4690 no .
C33 H43B 3.0459 no .
C33 H75A 3.2037 no .
C33 H75B 2.7635 no .
C34 H45 2.6633 no .
C34 H65 3.1880 no .
C34 H75B 3.2031 no .
C35 H37 2.5657 no .
C35 H69 2.5810 no .
C36 H26 3.2292 no .
C36 H50 3.4340 no .
C36 H55 3.3931 no .
C36 H68B 3.1147 no .
C36 H69 3.2475 no .
C37 H35A 2.4923 no .
C37 H35B 3.0653 no .
C37 H68A 3.1704 no .
C37 H68B 2.7182 no .
C38 H24 2.6297 no .
C39 H62A 3.1830 no .
C39 H62B 2.7353 no .
C39 H64A 2.4449 no .
C39 H64B 3.0599 no .
C42 H25 2.8927 no .
C42 H70 2.4937 no .
C43 H33 2.5526 no .
C43 H45 2.5812 no .
C44 H45 3.2451 no .
C45 H43B 2.7978 no .
C45 H44 3.2621 no .
C46 H56 3.2039 no .
C47 H18 2.5220 no .
C47 H31 2.6129 no .
C48 H8 3.1819 no .
C49 H31 3.1981 no .
C50 H8 3.1831 no .
C50 H32A 2.6227 no .
C50 H32B 2.6710 no .
C50 H55 2.6191 no .
C51 H59 2.8556 no .
C51 H66 2.4728 no .
C52 H67 3.2383 no .
C53 H51B 3.3322 no .
C53 H59 2.8647 no .
C53 H65 2.6694 no .
C53 H66 2.6518 no .
C54 H8 2.8182 no .
C54 H32A 3.3882 no .
C54 H50 2.6478 no .
C54 H55 2.6238 no .
C55 H50 2.6155 no .
C56 H16B 3.1505 no .
C56 H46 3.2115 no .
C56 H73C 3.5761 no .
C57 H25 3.1881 no .
C58 H59 3.2080 no .
C59 H51B 3.0172 no .
C59 H58 3.2105 no .
C60 H16B 3.2921 no .
C60 H24 2.6799 no .
C60 H38 2.6566 no .
C60 H56 2.8490 no .
C61 H55 3.1927 no .
C61 H68B 3.1422 no .
C61 H69 2.6815 no .
C62 H39 3.1992 no .
C63 H70 2.6353 no .
C64 H39 2.5572 no .
C64 H67 2.5957 no .
C65 H66 2.6069 no .
C66 H51A 2.5947 no .
C66 H51B 2.6117 no .
C66 H59 3.1211 no .
C66 H65 2.6008 no .
C67 H52 3.2524 no .
C67 H64B 2.8262 no .
C68 H37 3.1525 no .
C69 H26 3.2482 no .
C69 H35B 2.7819 no .
C70 H25 3.1433 no .
C70 H42A 2.5963 no .
C70 H42B 2.6279 no .
C70 H63 2.6387 no .
C71 H18 3.1921 no .
C72 H25 3.4221 no .
C73 H56 3.5259 no .
C74 H25 2.8964 no .
C74 H42A 3.3837 no .
C74 H63 2.6470 no .
C74 H70 2.6823 no .
C75 H33 3.1971 no .
C76 H59 3.5293 no .
H8 H15C 3.1300 no .
H8 H26 2.2844 no .
H8 H32A 2.4604 no .
H15A H32A 2.2444 no .
H15A H32B 2.2444 no .
H15B H32A 2.7475 no .
H15B H32B 2.2560 no .
H15C H32A 2.2559 no .
H15C H32B 2.7475 no .
H16A H24 2.3070 no .
H16A H73A 2.3367 no .
H16A H73B 2.3412 no .
H16A H73C 2.8190 no .
H16B H24 2.5934 no .
H16B H56 2.3802 no .
H16B H73A 2.3367 no .
H16B H73B 2.8189 no .
H16B H73C 2.3412 no .
H18 H47A 2.1701 no .
H18 H47B 3.1364 no .
H18 H63 2.2619 no .
H18 H71A 3.5474 no .
H18 H71B 3.3463 no .
H24 H38 2.7100 no .
H24 H62A 2.2835 no .
H24 H62B 2.8524 no .
H25 H42A 2.3154 no .
H25 H49 2.3363 no .
H25 H72C 2.9836 no .
H26 H48 2.3154 no .
H31 H47A 3.5812 no .
H31 H47B 2.4480 no .
H31 H57 2.3632 no .
H32A H50 2.6475 no .
H32B H50 2.4137 no .
H33 H43A 2.2287 no .
H33 H43B 3.1918 no .
H33 H65 2.2276 no .
H33 H75A 3.5623 no .
H33 H75B 3.3763 no .
H35A H37 2.2514 no .
H35A H69 3.5440 no .
H35B H37 3.2280 no .
H35B H69 2.3416 no .
H37 H55 2.2816 no .
H37 H68A 3.4992 no .
H37 H68B 3.3046 no .
H38 H39 2.2888 no .
H38 H62A 2.3285 no .
H38 H62B 2.8902 no .
H39 H62A 3.5471 no .
H39 H62B 3.3537 no .
H39 H64A 2.2036 no .
H39 H64B 3.2086 no .
H42A H70 2.6233 no .
H42A H72A 2.1753 no .
H42A H72B 2.6990 no .
H42A H72C 2.1988 no .
H42B H70 2.3611 no .
H42B H72A 2.1753 no .
H42B H72B 2.1988 no .
H42B H72C 2.6989 no .
H43A H45 3.5465 no .
H43B H45 2.3733 no .
H44 H58 2.3416 no .
H44 H59 2.3238 no .
H45 H58 2.2974 no .
H46 H52 2.3647 no .
H46 H67 2.3172 no .
H48 H69 2.3311 no .
H49 H57 2.2029 no .
H50 H55 2.6966 no .
H50 H68A 2.3256 no .
H50 H68B 2.8871 no .
H51A H66 2.3118 no .
H51A H76A 2.3197 no .
H51A H76B 2.3292 no .
H51A H76C 2.8083 no .
H51B H59 2.2207 no .
H51B H66 2.6793 no .
H51B H76A 2.3198 no .
H51B H76B 2.8083 no .
H51B H76C 2.3292 no .
H52 H56 2.2512 no .
H55 H68A 2.3777 no .
H55 H68B 2.9287 no .
H56 H73C 3.0823 no .
H59 H76C 3.1635 no .
H63 H70 2.7297 no .
H63 H71A 2.3397 no .
H63 H71B 2.8984 no .
H64A H67 3.5612 no .
H64B H67 2.3728 no .
H65 H66 2.6935 no .
H65 H75A 2.3087 no .
H65 H75B 2.8778 no .
H66 H75A 2.2745 no .
H66 H75B 2.8493 no .
H70 H71A 2.2597 no .
H70 H71B 2.8345 no .
O1 H71B 3.4297 no 1_655
O2 H68B 3.3943 no 1_455
O3 H15A 2.8001 no 1_645
O3 H50 2.5324 no 1_655
O3 H55 2.9959 no 1_655
O3 H62A 3.5917 no 1_655
O3 H62B 2.7283 no 1_655
O3 H68A 3.0531 no 1_655
O3 H73B 3.3601 no 1_655
O4 H65 2.9769 no 1_455
O4 H66 2.5396 no 1_455
O4 H71A 3.5983 no .
O4 H71B 2.7235 no .
O4 H72B 3.4472 no .
O4 H75A 2.9726 no 1_455
O4 H76A 2.7765 no 1_445
O5 H63 2.9410 no 1_455
O5 H70 2.5442 no 1_455
O5 H71A 2.9890 no 1_455
O5 H72A 2.7516 no 1_465
O5 H75B 2.7464 no 1_455
O5 H76B 3.3707 no 1_455
O6 H75B 3.4054 no .
O7 H15B 3.3672 no .
O7 H24 2.5491 no 1_655
O7 H38 2.9449 no 1_655
O7 H62A 3.0016 no 1_655
O7 H68A 3.5933 no .
O7 H68B 2.7311 no .
O7 H73A 2.7610 no 1_665
O17 H62B 3.4097 no .
N9 H8 2.9549 no 1_646
N9 H32A 2.9787 no 1_646
N9 H35B 3.5092 no 1_556
N9 H43B 3.5323 no 1_655
N9 H45 3.0656 no 1_655
N9 H48 3.0578 no 1_546
N9 H55 3.1198 no 1_656
N11 H35B 3.4766 no 1_455
N11 H43B 3.5454 no 1_564
N11 H51B 2.8700 no 1_454
N11 H58 3.0889 no 1_554
N11 H59 2.9051 no 1_454
N11 H65 3.1893 no 1_464
N11 H69 3.0407 no 1_455
N41 H16B 2.9334 no 1_655
N41 H31 3.0453 no 1_655
N41 H38 3.1822 no 1_645
N41 H46 3.0404 no .
N41 H47B 3.5752 no 1_655
N41 H56 2.9217 no 1_655
N41 H64B 3.4994 no 1_545
N77 H25 2.8842 no 1_465
N77 H42A 2.9254 no 1_465
N77 H47B 3.5130 no .
N77 H57 3.0717 no 1_565
N77 H63 3.1580 no 1_455
N77 H64B 3.5079 no 1_455
N77 H67 3.0075 no 1_455
C8 H37 3.5975 no 1_565
C8 H43B 2.8360 no 1_564
C10 H52 3.4362 no .
C10 H76B 3.5831 no 1_455
C14 H44 3.1530 no 1_554
C14 H62A 3.3480 no 1_655
C15 H37 3.5979 no 1_565
C15 H55 3.2430 no 1_565
C15 H68A 3.2939 no 1_565
C15 H73C 3.5593 no 1_565
C16 H46 3.1538 no 1_455
C16 H67 3.5423 no 1_455
C16 H68B 3.4541 no 1_455
C18 H49 3.3193 no 1_565
C18 H51A 3.5788 no 1_455
C18 H72C 3.1943 no 1_565
C18 H76B 3.2408 no 1_455
C20 H49 2.9831 no 1_565
C20 H68A 3.3861 no .
C21 H26 3.1411 no 1_546
C21 H71A 3.3530 no .
C22 H49 3.2830 no 1_565
C23 H64B 3.5222 no 1_545
C24 H67 3.2304 no 1_455
C24 H68B 3.1317 no 1_455
C25 H18 3.5527 no 1_545
C25 H64B 2.8385 no 1_545
C26 H35A 3.1180 no 1_565
C26 H37 3.1265 no 1_565
C26 H43B 2.9680 no 1_564
C28 H26 3.5626 no 1_546
C28 H35B 3.5788 no 1_556
C29 H47B 3.5388 no .
C29 H49 3.4562 no 1_565
C30 H52 3.1151 no .
C30 H75A 3.3807 no 1_455
C31 H42B 3.4309 no 1_455
C31 H52 3.2191 no .
C31 H70 3.1642 no 1_455
C31 H75A 3.3930 no 1_455
C31 H75B 3.5581 no 1_455
C32 H48 3.3390 no 1_455
C32 H62B 3.4854 no .
C32 H69 3.5463 no 1_455
C33 H42B 3.4593 no .
C33 H44 3.1721 no 1_545
C33 H48 3.5824 no 1_546
C33 H72B 3.3967 no .
C33 H76C 3.3072 no 1_545
C34 H26 3.4169 no 1_546
C34 H44 3.5589 no 1_545
C35 H15A 3.5401 no 1_645
C35 H26 3.2948 no 1_545
C35 H50 3.5215 no 1_655
C35 H73B 3.3225 no 1_655
C36 H43B 3.5415 no 1_564
C37 H15C 3.2431 no 1_545
C37 H16A 3.4736 no 1_655
C37 H26 3.2024 no 1_545
C37 H73B 3.3538 no 1_655
C38 H73A 3.4322 no 1_565
C38 H73C 3.1791 no 1_565
C39 H15B 3.3396 no .
C39 H32B 3.4312 no .
C39 H52 3.1504 no 1_565
C39 H73C 3.2198 no 1_565
C42 H57 3.2994 no 1_655
C42 H75B 3.4736 no .
C43 H44 3.2394 no 1_545
C43 H66 3.5968 no 1_455
C43 H72B 3.4071 no .
C43 H76A 3.5686 no 1_445
C44 H33 3.0688 no 1_565
C44 H35B 3.0609 no 1_556
C44 H43A 3.0675 no 1_565
C45 H26 3.2453 no 1_546
C45 H51A 3.2849 no 1_455
C45 H66 3.1466 no 1_455
C45 H71A 3.3827 no .
C45 H71B 3.5919 no .
C46 H16A 3.2165 no 1_655
C46 H16B 3.2050 no 1_655
C46 H64A 3.3703 no 1_545
C47 H49 3.3206 no 1_565
C47 H72A 3.4719 no 1_465
C47 H76B 3.2268 no 1_455
C48 H32A 3.2661 no 1_655
C48 H32B 3.3478 no 1_655
C48 H35A 3.4353 no 1_565
C49 H18 3.1624 no 1_545
C49 H47A 3.1165 no 1_545
C49 H64B 2.9555 no 1_545
C50 H62B 3.1860 no .
C50 H69 3.1968 no 1_455
C51 H45 3.5405 no 1_655
C51 H58 3.2860 no 1_655
C51 H71B 3.5338 no 1_655
C52 H15B 3.5874 no 1_545
C52 H39 3.0434 no 1_545
C52 H47B 3.0221 no .
C52 H64A 3.0611 no 1_545
C53 H45 3.0548 no 1_655
C53 H48 3.0861 no 1_546
C54 H58 3.1199 no 1_554
C54 H69 3.0538 no 1_455
C55 H15A 3.4750 no 1_545
C55 H15C 3.1976 no 1_545
C56 H39 3.5168 no 1_545
C56 H47B 2.8778 no .
C57 H42A 3.3252 no 1_455
C57 H42B 3.3573 no 1_455
C57 H47A 3.3972 no 1_545
C58 H43A 3.4380 no 1_565
C58 H51A 3.2036 no 1_455
C58 H51B 3.3812 no 1_455
C59 H33 3.5520 no 1_565
C59 H35B 2.9310 no 1_556
C60 H47B 3.5924 no .
C60 H57 3.1354 no 1_565
C60 H67 3.0376 no 1_455
C61 H26 3.5781 no 1_545
C61 H44 3.4624 no 1_554
C62 H32B 3.1949 no .
C62 H50 3.4543 no .
C62 H68B 3.5660 no 1_455
C62 H73A 3.5220 no 1_565
C62 H73C 3.5136 no 1_565
C63 H72A 3.4729 no 1_565
C63 H72C 3.1227 no 1_565
C64 H15B 3.3354 no .
C64 H49 3.5981 no 1_565
C64 H52 3.2608 no 1_565
C64 H73A 3.5654 no 1_665
C65 H76A 3.4506 no 1_545
C65 H76C 3.2205 no 1_545
C66 H45 3.2012 no 1_655
C66 H71B 3.2068 no 1_655
C67 H16A 3.3416 no 1_655
C67 H16B 3.5901 no 1_655
C67 H24 3.1550 no 1_655
C67 H49 3.1416 no 1_565
C67 H68A 3.3834 no .
C68 H15A 3.5503 no 1_545
C68 H15C 3.5162 no 1_545
C68 H16A 3.1625 no 1_655
C68 H24 3.3831 no 1_655
C69 H32B 3.3959 no 1_655
C69 H44 3.2284 no 1_554
C69 H50 3.1481 no 1_655
C69 H62A 3.4018 no 1_655
C70 H31 3.2246 no 1_655
C70 H75B 3.1583 no .
C71 H51A 3.2893 no 1_455
C71 H66 3.4638 no 1_455
C71 H72C 3.5186 no 1_565
C72 H18 3.5771 no 1_545
C72 H63 3.1634 no 1_545
C72 H71A 3.3412 no 1_545
C72 H76C 3.4953 no 1_545
C73 H15C 3.5961 no 1_445
C73 H37 3.5863 no 1_455
C73 H38 3.2098 no 1_545
C73 H39 3.5946 no 1_545
C73 H62A 3.2869 no 1_545
C74 H31 3.0511 no 1_655
C74 H46 3.1386 no .
C74 H64B 3.5898 no 1_545
C75 H42B 3.1893 no .
C75 H70 3.4104 no .
C75 H76A 3.5106 no 1_545
C75 H76C 3.4821 no 1_545
C76 H18 3.5536 no 1_655
C76 H47A 3.4404 no 1_655
C76 H65 3.2284 no 1_565
C76 H75A 3.2735 no 1_565
H8 N9 2.9549 no 1_464
H8 H37 3.3627 no 1_565
H8 H43B 2.7785 no 1_564
H15A O3 2.8001 no 1_465
H15A C35 3.5401 no 1_465
H15A C55 3.4750 no 1_565
H15A C68 3.5503 no 1_565
H15A H35A 3.2447 no 1_465
H15A H55 2.8187 no 1_565
H15A H68A 2.8734 no 1_565
H15A H73B 3.4676 no 1_565
H15A H73C 3.1913 no 1_565
H15B O7 3.3672 no .
H15B C39 3.3396 no .
H15B C52 3.5874 no 1_565
H15B C64 3.3354 no .
H15B H16A 3.4686 no 1_665
H15B H39 2.8191 no .
H15B H52 3.5399 no 1_565
H15B H64A 2.7380 no .
H15B H68A 3.4062 no 1_565
H15B H73A 3.4899 no 1_665
H15B H73C 3.2800 no 1_565
H15C C37 3.2431 no 1_565
H15C C55 3.1976 no 1_565
H15C C68 3.5162 no 1_565
H15C C73 3.5961 no 1_665
H15C H16A 3.1677 no 1_665
H15C H37 2.6866 no 1_565
H15C H55 2.7879 no 1_565
H15C H68A 3.0790 no 1_565
H15C H73A 3.2420 no 1_665
H15C H73B 3.2998 no 1_665
H16A C37 3.4736 no 1_455
H16A C46 3.2165 no 1_455
H16A C67 3.3416 no 1_455
H16A C68 3.1625 no 1_455
H16A H15B 3.4686 no 1_445
H16A H15C 3.1677 no 1_445
H16A H37 3.3692 no 1_455
H16A H46 2.9117 no 1_455
H16A H67 3.1011 no 1_455
H16A H68A 3.0093 no 1_455
H16A H68B 2.7093 no 1_455
H16B N41 2.9334 no 1_455
H16B C46 3.2050 no 1_455
H16B C67 3.5901 no 1_455
H16B H46 2.5181 no 1_455
H16B H67 3.2299 no 1_455
H18 C25 3.5527 no 1_565
H18 C49 3.1624 no 1_565
H18 C72 3.5771 no 1_565
H18 C76 3.5536 no 1_455
H18 H25 3.2756 no 1_565
H18 H49 2.5741 no 1_565
H18 H51A 3.5121 no 1_455
H18 H72C 2.6553 no 1_565
H18 H76B 2.7048 no 1_455
H24 O7 2.5491 no 1_455
H24 C67 3.1550 no 1_455
H24 C68 3.3831 no 1_455
H24 H64B 3.5863 no 1_455
H24 H67 2.3745 no 1_455
H24 H68A 3.5931 no 1_455
H24 H68B 2.4712 no 1_455
H25 N77 2.8842 no 1_645
H25 H18 3.2756 no 1_545
H25 H64B 2.8596 no 1_545
H26 C21 3.1411 no 1_564
H26 C28 3.5626 no 1_564
H26 C34 3.4169 no 1_564
H26 C35 3.2948 no 1_565
H26 C37 3.2024 no 1_565
H26 C45 3.2453 no 1_564
H26 C61 3.5781 no 1_565
H26 H35A 2.4913 no 1_565
H26 H35B 3.5053 no 1_565
H26 H37 2.4592 no 1_565
H26 H43B 3.0582 no 1_564
H26 H45 3.5023 no 1_564
H26 H73B 3.5334 no 1_665
H31 N41 3.0453 no 1_455
H31 C70 3.2246 no 1_455
H31 C74 3.0511 no 1_455
H31 H42A 3.2738 no 1_455
H31 H42B 3.1592 no 1_455
H31 H52 3.4589 no .
H31 H70 2.3633 no 1_455
H31 H75A 3.5261 no 1_455
H31 H75B 3.2605 no 1_455
H32A N9 2.9787 no 1_464
H32A C48 3.2661 no 1_455
H32A H48 2.6532 no 1_455
H32A H69 3.2247 no 1_455
H32B C39 3.4312 no .
H32B C48 3.3478 no 1_455
H32B C62 3.1949 no .
H32B C69 3.3959 no 1_455
H32B H39 3.3618 no .
H32B H48 3.1312 no 1_455
H32B H62A 3.0533 no .
H32B H62B 2.7410 no .
H32B H69 3.1247 no 1_455
H32B H73B 3.4374 no 1_565
H32B H73C 3.0828 no 1_565
H33 C44 3.0688 no 1_545
H33 C59 3.5520 no 1_545
H33 H42B 3.4143 no .
H33 H44 2.3920 no 1_545
H33 H59 3.2970 no 1_545
H33 H72B 2.8980 no .
H33 H76C 2.7974 no 1_545
H35A C26 3.1180 no 1_545
H35A C48 3.4353 no 1_545
H35A H15A 3.2447 no 1_645
H35A H26 2.4913 no 1_545
H35A H48 3.1614 no 1_545
H35A H73B 2.7259 no 1_655
H35B N9 3.5092 no 1_554
H35B N11 3.4766 no 1_655
H35B C28 3.5788 no 1_554
H35B C44 3.0609 no 1_554
H35B C59 2.9310 no 1_554
H35B H26 3.5053 no 1_545
H35B H44 3.1530 no 1_554
H35B H50 3.4671 no 1_655
H35B H55 3.4230 no 1_655
H35B H59 2.9324 no 1_554
H37 C8 3.5975 no 1_545
H37 C15 3.5979 no 1_545
H37 C26 3.1265 no 1_545
H37 C73 3.5863 no 1_655
H37 H8 3.3627 no 1_545
H37 H15C 2.6866 no 1_545
H37 H16A 3.3692 no 1_655
H37 H26 2.4592 no 1_545
H37 H73B 2.7892 no 1_655
H38 O7 2.9449 no 1_455
H38 N41 3.1822 no 1_465
H38 C73 3.2098 no 1_565
H38 H64B 3.4720 no 1_455
H38 H73A 2.7700 no 1_565
H38 H73C 2.7738 no 1_565
H39 C52 3.0434 no 1_565
H39 C56 3.5168 no 1_565
H39 C73 3.5946 no 1_565
H39 H15B 2.8191 no .
H39 H32B 3.3618 no .
H39 H52 2.3823 no 1_565
H39 H56 3.2744 no 1_565
H39 H73C 2.6920 no 1_565
H42A N77 2.9254 no 1_645
H42A C57 3.3252 no 1_655
H42A H31 3.2738 no 1_655
H42A H57 2.6506 no 1_655
H42B C31 3.4309 no 1_655
H42B C33 3.4593 no .
H42B C57 3.3573 no 1_655
H42B C75 3.1893 no .
H42B H31 3.1592 no 1_655
H42B H33 3.4143 no .
H42B H57 3.0445 no 1_655
H42B H75A 3.0942 no .
H42B H75B 2.7112 no .
H42B H76B 3.5902 no 1_545
H42B H76C 3.0445 no 1_545
H43A C44 3.0675 no 1_545
H43A C58 3.4380 no 1_545
H43A H44 2.4300 no 1_545
H43A H58 3.1713 no 1_545
H43A H72B 2.8162 no .
H43A H76A 3.2967 no 1_445
H43B N9 3.5323 no 1_455
H43B N11 3.5454 no 1_546
H43B C8 2.8360 no 1_546
H43B C26 2.9680 no 1_546
H43B C36 3.5415 no 1_546
H43B H8 2.7785 no 1_546
H43B H26 3.0582 no 1_546
H43B H44 3.4479 no 1_545
H43B H65 3.5160 no 1_455
H43B H66 3.5657 no 1_455
H44 C14 3.1530 no 1_556
H44 C33 3.1721 no 1_565
H44 C34 3.5589 no 1_565
H44 C43 3.2394 no 1_565
H44 C61 3.4624 no 1_556
H44 C69 3.2284 no 1_556
H44 H33 2.3920 no 1_565
H44 H35B 3.1530 no 1_556
H44 H43A 2.4300 no 1_565
H44 H43B 3.4479 no 1_565
H44 H69 3.4902 no 1_556
H44 H72B 3.5761 no 1_565
H45 N9 3.0656 no 1_455
H45 C51 3.5405 no 1_455
H45 C53 3.0548 no 1_455
H45 C66 3.2012 no 1_455
H45 H26 3.5023 no 1_546
H45 H51A 3.0020 no 1_455
H45 H51B 3.3417 no 1_455
H45 H66 2.3314 no 1_455
H45 H71A 3.4945 no .
H45 H71B 3.2747 no .
H46 N41 3.0404 no .
H46 C16 3.1538 no 1_655
H46 C74 3.1386 no .
H46 H16A 2.9117 no 1_655
H46 H16B 2.5181 no 1_655
H46 H64A 3.0571 no 1_545
H47A C49 3.1165 no 1_565
H47A C57 3.3972 no 1_565
H47A C76 3.4404 no 1_455
H47A H49 2.5503 no 1_565
H47A H57 3.0815 no 1_565
H47A H72A 3.1727 no 1_465
H47A H76B 2.5752 no 1_455
H47B N41 3.5752 no 1_455
H47B N77 3.5130 no .
H47B C29 3.5388 no .
H47B C52 3.0221 no .
H47B C56 2.8778 no .
H47B C60 3.5924 no .
H47B H49 3.4029 no 1_565
H47B H52 3.1111 no .
H47B H56 2.8676 no .
H47B H63 3.5051 no 1_455
H48 N9 3.0578 no 1_564
H48 C32 3.3390 no 1_655
H48 C33 3.5824 no 1_564
H48 C53 3.0861 no 1_564
H48 H32A 2.6532 no 1_655
H48 H32B 3.1312 no 1_655
H48 H35A 3.1614 no 1_565
H49 C18 3.3193 no 1_545
H49 C20 2.9831 no 1_545
H49 C22 3.2830 no 1_545
H49 C29 3.4562 no 1_545
H49 C47 3.3206 no 1_545
H49 C64 3.5981 no 1_545
H49 C67 3.1416 no 1_545
H49 H18 2.5741 no 1_545
H49 H47A 2.5503 no 1_545
H49 H47B 3.4029 no 1_545
H49 H64B 2.9775 no 1_545
H49 H67 3.3681 no 1_545
H50 O3 2.5324 no 1_455
H50 C35 3.5215 no 1_455
H50 C62 3.4543 no .
H50 C69 3.1481 no 1_455
H50 H35B 3.4671 no 1_455
H50 H62B 2.5365 no .
H50 H69 2.3322 no 1_455
H51A C18 3.5788 no 1_655
H51A C45 3.2849 no 1_655
H51A C58 3.2036 no 1_655
H51A C71 3.2893 no 1_655
H51A H18 3.5121 no 1_655
H51A H45 3.0020 no 1_655
H51A H58 2.9413 no 1_655
H51A H71A 3.1497 no 1_655
H51A H71B 2.8017 no 1_655
H51A H72B 3.5623 no 1_665
H51A H72C 3.3244 no 1_665
H51B N11 2.8700 no 1_656
H51B C58 3.3812 no 1_655
H51B H45 3.3417 no 1_655
H51B H58 2.7215 no 1_655
H52 C10 3.4362 no .
H52 C30 3.1151 no .
H52 C31 3.2191 no .
H52 C39 3.1504 no 1_545
H52 C64 3.2608 no 1_545
H52 H15B 3.5399 no 1_545
H52 H31 3.4589 no .
H52 H39 2.3823 no 1_545
H52 H47B 3.1111 no .
H52 H64A 2.4465 no 1_545
H52 H64B 3.4701 no 1_545
H55 O3 2.9959 no 1_455
H55 N9 3.1198 no 1_454
H55 C15 3.2430 no 1_545
H55 H15A 2.8187 no 1_545
H55 H15C 2.7879 no 1_545
H55 H35B 3.4230 no 1_455
H56 N41 2.9217 no 1_455
H56 H39 3.2744 no 1_545
H56 H47B 2.8676 no .
H57 N77 3.0717 no 1_545
H57 C42 3.2994 no 1_455
H57 C60 3.1354 no 1_545
H57 H42A 2.6506 no 1_455
H57 H42B 3.0445 no 1_455
H57 H47A 3.0815 no 1_545
H58 N11 3.0889 no 1_556
H58 C51 3.2860 no 1_455
H58 C54 3.1199 no 1_556
H58 H43A 3.1713 no 1_565
H58 H51A 2.9413 no 1_455
H58 H51B 2.7215 no 1_455
H59 N11 2.9051 no 1_656
H59 H33 3.2970 no 1_565
H59 H35B 2.9324 no 1_556
H62A O3 3.5917 no 1_455
H62A O7 3.0016 no 1_455
H62A C14 3.3480 no 1_455
H62A C69 3.4018 no 1_455
H62A C73 3.2869 no 1_565
H62A H32B 3.0533 no .
H62A H68B 3.0957 no 1_455
H62A H69 3.5119 no 1_455
H62A H73A 2.8454 no 1_565
H62A H73B 3.4178 no 1_565
H62A H73C 3.0802 no 1_565
H62B O3 2.7283 no 1_455
H62B O17 3.4097 no .
H62B C32 3.4854 no .
H62B C50 3.1860 no .
H62B H32B 2.7410 no .
H62B H50 2.5365 no .
H62B H68A 3.1688 no .
H62B H69 3.3115 no 1_455
H63 O5 2.9410 no 1_655
H63 N77 3.1580 no 1_655
H63 C72 3.1634 no 1_565
H63 H47B 3.5051 no 1_655
H63 H72A 2.7707 no 1_565
H63 H72C 2.6793 no 1_565
H64A C46 3.3703 no 1_565
H64A C52 3.0611 no 1_565
H64A H15B 2.7380 no .
H64A H46 3.0571 no 1_565
H64A H52 2.4465 no 1_565
H64A H73A 3.3144 no 1_665
H64B N41 3.4994 no 1_565
H64B N77 3.5079 no 1_655
H64B C23 3.5222 no 1_565
H64B C25 2.8385 no 1_565
H64B C49 2.9555 no 1_565
H64B C74 3.5898 no 1_565
H64B H24 3.5863 no 1_655
H64B H25 2.8596 no 1_565
H64B H38 3.4720 no 1_655
H64B H49 2.9775 no 1_565
H64B H52 3.4701 no 1_565
H65 O4 2.9769 no 1_655
H65 N11 3.1893 no 1_646
H65 C76 3.2284 no 1_545
H65 H43B 3.5160 no 1_655
H65 H76A 2.7760 no 1_545
H65 H76C 2.8137 no 1_545
H66 O4 2.5396 no 1_655
H66 C43 3.5968 no 1_655
H66 C45 3.1466 no 1_655
H66 C71 3.4638 no 1_655
H66 H43B 3.5657 no 1_655
H66 H45 2.3314 no 1_655
H66 H71B 2.5427 no 1_655
H67 N77 3.0075 no 1_655
H67 C16 3.5423 no 1_655
H67 C24 3.2304 no 1_655
H67 C60 3.0376 no 1_655
H67 H16A 3.1011 no 1_655
H67 H16B 3.2299 no 1_655
H67 H24 2.3745 no 1_655
H67 H49 3.3681 no 1_565
H67 H68A 3.5229 no .
H67 H68B 3.3464 no .
H68A O3 3.0531 no 1_455
H68A O7 3.5933 no .
H68A C15 3.2939 no 1_545
H68A C20 3.3861 no .
H68A C67 3.3834 no .
H68A H15A 2.8734 no 1_545
H68A H15B 3.4062 no 1_545
H68A H15C 3.0790 no 1_545
H68A H16A 3.0093 no 1_655
H68A H24 3.5931 no 1_655
H68A H62B 3.1688 no .
H68A H67 3.5229 no .
H68B O2 3.3943 no 1_655
H68B O7 2.7311 no .
H68B C16 3.4541 no 1_655
H68B C24 3.1317 no 1_655
H68B C62 3.5660 no 1_655
H68B H16A 2.7093 no 1_655
H68B H24 2.4712 no 1_655
H68B H62A 3.0957 no 1_655
H68B H67 3.3464 no .
H69 N11 3.0407 no 1_655
H69 C32 3.5463 no 1_655
H69 C50 3.1968 no 1_655
H69 C54 3.0538 no 1_655
H69 H32A 3.2247 no 1_655
H69 H32B 3.1247 no 1_655
H69 H44 3.4902 no 1_554
H69 H50 2.3322 no 1_655
H69 H62A 3.5119 no 1_655
H69 H62B 3.3115 no 1_655
H70 O5 2.5442 no 1_655
H70 C31 3.1642 no 1_655
H70 C75 3.4104 no .
H70 H31 2.3633 no 1_655
H70 H75B 2.4798 no .
H71A O4 3.5983 no .
H71A O5 2.9890 no 1_655
H71A C21 3.3530 no .
H71A C45 3.3827 no .
H71A C72 3.3412 no 1_565
H71A H45 3.4945 no .
H71A H51A 3.1497 no 1_455
H71A H72A 2.9772 no 1_565
H71A H72B 3.4001 no 1_565
H71A H72C 3.1058 no 1_565
H71A H75B 3.1317 no .
H71B O1 3.4297 no 1_455
H71B O4 2.7235 no .
H71B C45 3.5919 no .
H71B C51 3.5338 no 1_455
H71B C66 3.2068 no 1_455
H71B H45 3.2747 no .
H71B H51A 2.8017 no 1_455
H71B H66 2.5427 no 1_455
H71B H75A 3.1245 no 1_455
H72A O5 2.7516 no 1_645
H72A C47 3.4719 no 1_645
H72A C63 3.4729 no 1_545
H72A H47A 3.1727 no 1_645
H72A H63 2.7707 no 1_545
H72A H71A 2.9772 no 1_545
H72A H76B 3.5097 no 1_545
H72A H76C 3.1111 no 1_545
H72B O4 3.4472 no .
H72B C33 3.3967 no .
H72B C43 3.4071 no .
H72B H33 2.8980 no .
H72B H43A 2.8162 no .
H72B H44 3.5761 no 1_545
H72B H51A 3.5623 no 1_445
H72B H71A 3.4001 no 1_545
H72B H76A 3.5485 no 1_445
H72B H76C 3.2150 no 1_545
H72C C18 3.1943 no 1_545
H72C C63 3.1227 no 1_545
H72C C71 3.5186 no 1_545
H72C H18 2.6553 no 1_545
H72C H51A 3.3244 no 1_445
H72C H63 2.6793 no 1_545
H72C H71A 3.1058 no 1_545
H72C H76A 3.3092 no 1_445
H72C H76B 3.2501 no 1_445
H73A O7 2.7610 no 1_445
H73A C38 3.4322 no 1_545
H73A C62 3.5220 no 1_545
H73A C64 3.5654 no 1_445
H73A H15B 3.4899 no 1_445
H73A H15C 3.2420 no 1_445
H73A H38 2.7700 no 1_545
H73A H62A 2.8454 no 1_545
H73A H64A 3.3144 no 1_445
H73B O3 3.3601 no 1_455
H73B C35 3.3225 no 1_455
H73B C37 3.3538 no 1_455
H73B H15A 3.4676 no 1_545
H73B H15C 3.2998 no 1_445
H73B H26 3.5334 no 1_445
H73B H32B 3.4374 no 1_545
H73B H35A 2.7259 no 1_455
H73B H37 2.7892 no 1_455
H73B H62A 3.4178 no 1_545
H73C C15 3.5593 no 1_545
H73C C38 3.1791 no 1_545
H73C C39 3.2198 no 1_545
H73C C62 3.5136 no 1_545
H73C H15A 3.1913 no 1_545
H73C H15B 3.2800 no 1_545
H73C H32B 3.0828 no 1_545
H73C H38 2.7738 no 1_545
H73C H39 2.6920 no 1_545
H73C H62A 3.0802 no 1_545
H75A O4 2.9726 no 1_655
H75A C30 3.3807 no 1_655
H75A C31 3.3930 no 1_655
H75A C76 3.2735 no 1_545
H75A H31 3.5261 no 1_655
H75A H42B 3.0942 no .
H75A H71B 3.1245 no 1_655
H75A H76A 2.8254 no 1_545
H75A H76B 3.4596 no 1_545
H75A H76C 3.0322 no 1_545
H75B O5 2.7464 no 1_655
H75B O6 3.4054 no .
H75B C31 3.5581 no 1_655
H75B C42 3.4736 no .
H75B C70 3.1583 no .
H75B H31 3.2605 no 1_655
H75B H42B 2.7112 no .
H75B H70 2.4798 no .
H75B H71A 3.1317 no .
H76A O4 2.7765 no 1_665
H76A C43 3.5686 no 1_665
H76A C65 3.4506 no 1_565
H76A C75 3.5106 no 1_565
H76A H43A 3.2967 no 1_665
H76A H65 2.7760 no 1_565
H76A H72B 3.5485 no 1_665
H76A H72C 3.3092 no 1_665
H76A H75A 2.8254 no 1_565
H76B O5 3.3707 no 1_655
H76B C10 3.5831 no 1_655
H76B C18 3.2408 no 1_655
H76B C47 3.2268 no 1_655
H76B H18 2.7048 no 1_655
H76B H42B 3.5902 no 1_565
H76B H47A 2.5752 no 1_655
H76B H72A 3.5097 no 1_565
H76B H72C 3.2501 no 1_665
H76B H75A 3.4596 no 1_565
H76C C33 3.3072 no 1_565
H76C C65 3.2205 no 1_565
H76C C72 3.4953 no 1_565
H76C C75 3.4821 no 1_565
H76C H33 2.7974 no 1_565
H76C H42B 3.0445 no 1_565
H76C H65 2.8137 no 1_565
H76C H72A 3.1111 no 1_565
H76C H72B 3.2150 no 1_565
H76C H75A 3.0322 no 1_565

loop_
_geom_torsion_atom_site_label_1
_geom_torsion_atom_site_label_2
_geom_torsion_atom_site_label_3
_geom_torsion_atom_site_label_4
_geom_torsion
_geom_torsion_publ_flag
C51 O1 C66 C13 91.7(12) no
C51 O1 C66 C75 -161.0(9) no
C66 O1 C51 C76 178.7(8) no
C16 O2 C24 C12 96.1(11) no
C16 O2 C24 C62 -161.0(9) no
C24 O2 C16 C73 -178.4(8) no
C42 O6 C70 C19 95.7(11) no
C42 O6 C70 C71 -160.1(9) no
C70 O6 C42 C72 -177.5(9) no
C32 O17 C50 C27 96.6(12) no
C32 O17 C50 C68 -160.1(9) no
C50 O17 C32 C15 -176.3(9) no
C26 C8 C36 C14 -0.3(18) no
C26 C8 C36 C27 -178.7(10) no
C36 C8 C26 C48 3.5(18) no
C18 C10 C30 C23 -3.0(14) no
C18 C10 C30 C31 178.5(9) no
C30 C10 C18 C63 -11.6(17) no
C18 C10 C47 O5 -117.9(12) no
C47 C10 C18 C63 170.6(10) no
C30 C10 C47 O5 64.2(14) no
C47 C10 C30 C23 174.9(9) no
C47 C10 C30 C31 -3.6(15) no
C24 C12 C29 C20 109.4(11) no
C24 C12 C29 C56 -72.4(12) no
C29 C12 C24 O2 25.9(14) no
C29 C12 C24 C62 -93.1(9) no
C24 C12 C38 C39 -141.4(9) no
C24 C12 C38 C62 -19.1(7) no
C38 C12 C24 O2 138.7(10) no
C38 C12 C24 C62 19.7(7) no
C60 C12 C24 O2 -103.7(12) no
C60 C12 C24 C62 137.3(10) no
C29 C12 C38 C39 -26.1(14) no
C29 C12 C38 C62 96.2(10) no
C38 C12 C29 C20 13.5(14) no
C38 C12 C29 C56 -168.3(9) no
C60 C12 C29 C20 -118.4(11) no
C60 C12 C29 C56 59.8(13) no
C60 C12 C38 C39 102.3(12) no
C60 C12 C38 C62 -135.4(10) no
C53 C13 C28 C21 -120.0(10) no
C53 C13 C28 C59 63.3(12) no
C28 C13 C65 C33 -27.4(14) no
C28 C13 C65 C75 98.1(9) no
C65 C13 C28 C21 11.0(14) no
C65 C13 C28 C59 -165.7(9) no
C28 C13 C66 O1 27.4(14) no
C28 C13 C66 C75 -93.6(9) no
C66 C13 C28 C21 105.9(11) no
C66 C13 C28 C59 -70.8(12) no
C53 C13 C65 C33 98.9(13) no
C53 C13 C65 C75 -135.6(11) no
C53 C13 C66 O1 -102.7(12) no
C53 C13 C66 C75 136.3(9) no
C65 C13 C66 O1 138.4(10) no
C65 C13 C66 C75 17.4(8) no
C66 C13 C65 C33 -142.5(10) no
C66 C13 C65 C75 -17.0(7) no
C36 C14 C61 C35 173.9(8) no
C36 C14 C61 C37 -7.2(14) no
C61 C14 C36 C8 -174.0(9) no
C61 C14 C36 C27 4.5(14) no
C36 C14 C69 C48 -2.9(15) no
C69 C14 C36 C8 -0.0(15) no
C69 C14 C36 C27 178.5(9) no
C61 C14 C69 C48 170.5(9) no
C69 C14 C61 C35 0.5(15) no
C69 C14 C61 C37 179.5(10) no
C10 C18 C63 C19 27.1(16) no
C10 C18 C63 C71 -75.8(15) no
C23 C19 C63 C18 -27.5(13) no
C23 C19 C63 C71 94.7(9) no
C63 C19 C23 C25 -167.9(9) no
C63 C19 C23 C30 15.6(14) no
C23 C19 C70 O6 25.4(13) no
C23 C19 C70 C71 -94.3(9) no
C70 C19 C23 C25 -73.0(12) no
C70 C19 C23 C30 110.5(10) no
C74 C19 C23 C25 59.1(13) no
C74 C19 C23 C30 -117.4(11) no
C63 C19 C70 O6 138.9(10) no
C63 C19 C70 C71 19.1(7) no
C70 C19 C63 C18 -140.4(9) no
C70 C19 C63 C71 -18.2(7) no
C74 C19 C63 C18 103.4(11) no
C74 C19 C63 C71 -134.3(10) no
C74 C19 C70 O6 -104.6(11) no
C74 C19 C70 C71 135.6(9) no
C22 C20 C29 C12 0.4(15) no
C22 C20 C29 C56 -177.8(9) no
C29 C20 C22 C39 -2.0(15) no
C29 C20 C22 C64 172.1(9) no
C22 C20 C67 C46 177.3(9) no
C67 C20 C22 C39 179.3(9) no
C67 C20 C22 C64 -6.6(15) no
C29 C20 C67 C46 -1.4(16) no
C67 C20 C29 C12 179.2(9) no
C67 C20 C29 C56 1.0(14) no
C28 C21 C34 C33 -7.2(15) no
C28 C21 C34 C43 171.0(9) no
C34 C21 C28 C13 6.0(14) no
C34 C21 C28 C59 -177.4(8) no
C28 C21 C45 C58 -2.4(15) no
C45 C21 C28 C13 -180.0(8) no
C45 C21 C28 C59 -3.4(15) no
C34 C21 C45 C58 171.4(9) no
C45 C21 C34 C33 179.2(9) no
C45 C21 C34 C43 -2.6(15) no
C20 C22 C39 C38 -12.9(18) no
C20 C22 C64 O7 69.8(15) no
C39 C22 C64 O7 -116.0(12) no
C64 C22 C39 C38 172.8(11) no
C19 C23 C25 C49 -173.8(10) no
C19 C23 C30 C10 -0.6(15) no
C19 C23 C30 C31 177.9(9) no
C25 C23 C30 C10 -177.2(9) no
C25 C23 C30 C31 1.3(15) no
C30 C23 C25 C49 2.9(16) no
O2 C24 C62 C38 -140.3(9) no
C12 C24 C62 C38 -20.0(8) no
C23 C25 C49 C57 -5.3(18) no
C8 C26 C48 C69 -6.2(18) no
C36 C27 C50 O17 24.0(14) no
C36 C27 C50 C68 -93.7(9) no
C50 C27 C36 C8 -73.2(13) no
C50 C27 C36 C14 108.4(11) no
C54 C27 C36 C8 59.0(13) no
C54 C27 C36 C14 -119.5(10) no
C36 C27 C55 C37 -22.8(14) no
C36 C27 C55 C68 96.4(9) no
C55 C27 C36 C8 -171.5(9) no
C55 C27 C36 C14 10.1(14) no
C54 C27 C50 O17 -105.7(12) no
C54 C27 C50 C68 136.5(9) no
C50 C27 C55 C37 -139.9(10) no
C50 C27 C55 C68 -20.7(7) no
C55 C27 C50 O17 139.1(10) no
C55 C27 C50 C68 21.4(7) no
C54 C27 C55 C37 104.4(11) no
C54 C27 C55 C68 -136.4(9) no
C13 C28 C59 C44 -178.3(9) no
C21 C28 C59 C44 5.0(17) no
C12 C29 C56 C52 -178.2(10) no
C20 C29 C56 C52 0.0(17) no
C10 C30 C31 C57 175.1(9) no
C23 C30 C31 C57 -3.4(17) no
C30 C31 C57 C49 1.2(19) no
C34 C33 C65 C13 30(2) no
C34 C33 C65 C75 -75.8(18) no
C65 C33 C34 C21 -12(2) no
C65 C33 C34 C43 169.4(12) no
C21 C34 C43 O4 66.7(14) no
C33 C34 C43 O4 -115.0(13) no
O3 C35 C61 C14 66.7(13) no
O3 C35 C61 C37 -112.3(11) no
C55 C37 C61 C14 -7.5(18) no
C55 C37 C61 C35 171.4(10) no
C61 C37 C55 C27 22.9(17) no
C61 C37 C55 C68 -79.2(14) no
C12 C38 C39 C22 27.3(17) no
C12 C38 C62 C24 20.6(8) no
C39 C38 C62 C24 139.3(10) no
C62 C38 C39 C22 -76.2(15) no
C58 C44 C59 C28 -0.7(17) no
C59 C44 C58 C45 -5.1(17) no
C21 C45 C58 C44 6.8(17) no
C52 C46 C67 C20 0.8(18) no
C67 C46 C52 C56 0.3(17) no
C26 C48 C69 C14 6.2(19) no
C25 C49 C57 C31 3.2(19) no
O17 C50 C68 C55 -142.0(10) no
C27 C50 C68 C55 -21.2(8) no
C46 C52 C56 C29 -0.7(18) no
C27 C55 C68 C50 21.4(8) no
C37 C55 C68 C50 140.1(9) no
C18 C63 C71 C70 137.8(10) no
C19 C63 C71 C70 19.9(8) no
C13 C65 C75 C66 17.6(8) no
C33 C65 C75 C66 137.6(11) no
O1 C66 C75 C65 -141.4(9) no
C13 C66 C75 C65 -17.8(8) no
O6 C70 C71 C63 -140.6(9) no
C19 C70 C71 C63 -19.4(8) no
